data_7119198
loop_
_publ_author_name
'Piper, Jerico R.'
'Cletheroe, Lewis'
'Taylor, Christopher G. P.'
'Metherell, Alexander J.'
'Weinstein, Julia A.'
'Sazanovich, Igor V.'
'Ward, Michael D.'

_publ_section_title
;
 Photoinduced energy- and electron-transfer from a photoactive
 coordination cage to bound guests.
;
_journal_issue 2
_journal_name_full 'Chemical communications (Cambridge, England)'
_journal_page_first 408
_journal_page_last 411
_journal_paper_doi 10.1039/c6cc09298e
_journal_volume 53
_journal_year 2016
_chemical_formula_sum 'C399 H407 Cd8 N101 O87'
_chemical_formula_weight 8908.43
_chemical_properties_physical ', Efflorescent'
_space_group_crystal_system triclinic
_space_group_IT_number 2
_space_group_name_Hall '-P 1'
_space_group_name_H-M_alt 'P -1'
_symmetry_space_group_name_Hall '-P 1'
_symmetry_space_group_name_H-M 'P -1'
_atom_sites_solution_hydrogens geom
_audit_creation_method SHELXL-2014/7
_audit_update_record
;
2016-11-21 deposited with the CCDC.
2016-12-06 downloaded from the CCDC.
;
_cell_angle_alpha 108.5500(10)
_cell_angle_beta 101.7820(10)
_cell_angle_gamma 90.4160(10)
_cell_formula_units_Z 1
_cell_length_a 23.1625(3)
_cell_length_b 23.7759(4)
_cell_length_c 24.2858(3)
_cell_measurement_reflns_used 79246
_cell_measurement_temperature 100(2)
_cell_measurement_theta_max 27.5800
_cell_measurement_theta_min 1.9910
_cell_volume 12374.8(3)
_computing_cell_refinement 'CrysAlisPro 1.171.38.41 (Rigaku OD, 2015)'
_computing_data_collection 'CrysAlisPro 1.171.38.41 (Rigaku OD, 2015)'
_computing_data_reduction 'CrysAlisPro 1.171.38.41 (Rigaku OD, 2015)'
_computing_molecular_graphics 'Bruker SHELXTL'
_computing_publication_material 'Bruker SHELXTL'
_computing_structure_refinement 'SHELXL-2014/7 (Sheldrick, 2014)'
_computing_structure_solution 'SHELXS-97 (Sheldrick 2008)'
_diffrn_ambient_temperature 100(2)
_diffrn_detector 'CCD plate'
_diffrn_detector_area_resol_mean 28.5714
_diffrn_detector_type 'Rigaku HG Saturn724+ (2x2 bin mode)'
_diffrn_measured_fraction_theta_full 0.999
_diffrn_measured_fraction_theta_max 0.999
_diffrn_measurement_details
;
scan:
    Number of images: 140
               Slice: -103.0000 - 37.0000
         Image width: 1.0000
            Exp time: 75.0000
       Rotation axis: Omega
               Omega: 0.0000
               Kappa: -18.0000
                 Phi: -60.0000
                 XTD: 39.8422
              2theta: -13.0897
scan:
    Number of images: 102
               Slice: -79.0000 - 23.0000
         Image width: 1.0000
            Exp time: 75.0000
       Rotation axis: Omega
               Omega: 0.0000
               Kappa: -72.0000
                 Phi: -120.0000
                 XTD: 39.8422
              2theta: -13.0897
scan:
    Number of images: 61
               Slice: -25.0000 - 36.0000
         Image width: 1.0000
            Exp time: 75.0000
       Rotation axis: Omega
               Omega: 0.0000
               Kappa: 54.0000
                 Phi: 120.0000
                 XTD: 39.8422
              2theta: -13.0897
scan:
    Number of images: 77
               Slice: -54.0000 - 23.0000
         Image width: 1.0000
            Exp time: 75.0000
       Rotation axis: Omega
               Omega: 0.0000
               Kappa: -72.0000
                 Phi: 30.0000
                 XTD: 39.8422
              2theta: -13.0897
scan:
    Number of images: 49
               Slice: -29.0000 - 20.0000
         Image width: 1.0000
            Exp time: 75.0000
       Rotation axis: Omega
               Omega: 0.0000
               Kappa: 72.0000
                 Phi: 150.0000
                 XTD: 39.8422
              2theta: -13.0897
scan:
    Number of images: 22
               Slice: -56.0000 - -34.0000
         Image width: 1.0000
            Exp time: 75.0000
       Rotation axis: Omega
               Omega: 0.0000
               Kappa: -72.0000
                 Phi: -150.0000
                 XTD: 39.8422
              2theta: -13.0897
scan:
    Number of images: 164
               Slice: -87.0000 - 77.0000
         Image width: 1.0000
            Exp time: 75.0000
       Rotation axis: Omega
               Omega: 0.0000
               Kappa: 0.0000
                 Phi: 60.0000
                 XTD: 39.8422
              2theta: -13.0897
scan:
    Number of images: 36
               Slice: -54.0000 - -18.0000
         Image width: 1.0000
            Exp time: 75.0000
       Rotation axis: Omega
               Omega: 0.0000
               Kappa: -72.0000
                 Phi: -180.0000
                 XTD: 39.8422
              2theta: -13.0897

;
_diffrn_measurement_device 'four-circle \k diffractometer'
_diffrn_measurement_device_type 'Rigaku AFC12 (Right)'
_diffrn_measurement_method 'profile data from \w-scans'
_diffrn_measurement_specimen_support 'MiTeGen MicroMesh'
_diffrn_radiation_collimation 'Confocal mirrors, HF Varimax '
_diffrn_radiation_type MoK\a
_diffrn_radiation_wavelength 0.71075
_diffrn_reflns_av_R_equivalents 0.0458
_diffrn_reflns_av_unetI/netI 0.0448
_diffrn_reflns_Laue_measured_fraction_full 0.999
_diffrn_reflns_Laue_measured_fraction_max 0.999
_diffrn_reflns_limit_h_max 27
_diffrn_reflns_limit_h_min -27
_diffrn_reflns_limit_k_max 28
_diffrn_reflns_limit_k_min -28
_diffrn_reflns_limit_l_max 28
_diffrn_reflns_limit_l_min -28
_diffrn_reflns_number 186901
_diffrn_reflns_point_group_measured_fraction_full 0.999
_diffrn_reflns_point_group_measured_fraction_max 0.999
_diffrn_reflns_theta_full 25.027
_diffrn_reflns_theta_max 25.027
_diffrn_reflns_theta_min 1.583
_diffrn_source 'Rotating Anode'
_diffrn_source_current 55.0
_diffrn_source_power 2.475
_diffrn_source_voltage 45.0
_exptl_absorpt_coefficient_mu 0.413
_exptl_absorpt_correction_T_max 1.00000
_exptl_absorpt_correction_T_min 0.84363
_exptl_absorpt_correction_type multi-scan
_exptl_absorpt_process_details
;
CrysAlisPro 1.171.38.41 (Rigaku Oxford Diffraction, 2015)
Empirical absorption correction using spherical harmonics,
 implemented in SCALE3 ABSPACK scaling algorithm.
;
_exptl_crystal_colour colourless
_exptl_crystal_density_diffrn 1.195
_exptl_crystal_description prism
_exptl_crystal_F_000 4588
_exptl_crystal_preparation ', Luminescent'
_exptl_crystal_recrystallization_method 'Re-crystallisation from solvent: dmf, ether'
_exptl_crystal_size_max 0.090
_exptl_crystal_size_mid 0.070
_exptl_crystal_size_min 0.050
_refine_diff_density_max 2.058
_refine_diff_density_min -0.920
_refine_diff_density_rms 0.180
_refine_ls_extinction_method none
_refine_ls_goodness_of_fit_ref 1.273
_refine_ls_hydrogen_treatment constr
_refine_ls_matrix_type full
_refine_ls_number_parameters 2210
_refine_ls_number_reflns 43696
_refine_ls_number_restraints 2690
_refine_ls_restrained_S_all 1.276
_refine_ls_R_factor_all 0.1278
_refine_ls_R_factor_gt 0.0925
_refine_ls_shift/su_max 0.001
_refine_ls_shift/su_mean 0.000
_refine_ls_structure_factor_coef Fsqd
_refine_ls_weighting_details 'w=1/[\s^2^(Fo^2^)+(0.2000P)^2^] where P=(Fo^2^+2Fc^2^)/3'
_refine_ls_weighting_scheme calc
_refine_ls_wR_factor_gt 0.3005
_refine_ls_wR_factor_ref 0.3325
_reflns_Friedel_coverage 0.000
_reflns_number_gt 29575
_reflns_number_total 43696
_reflns_threshold_expression 'I > 2\s(I)'
_cod_data_source_file c6cc09298e2.cif
_cod_data_source_block try2_sq
_cod_database_code 7119198
_shelx_shelxl_version_number 2014/7
_shelx_space_group_comment
;
The symmetry employed for this shelxl refinement is uniquely defined
by the following loop, which should always be used as a source of
symmetry information in preference to the above space-group names.
They are only intended as comments.
;
_shelx_estimated_absorpt_t_min 0.964
_shelx_estimated_absorpt_t_max 0.980

loop_
_space_group_symop_operation_xyz
'x, y, z'
'-x, -y, -z'

loop_
_atom_site_label
_atom_site_type_symbol
_atom_site_fract_x
_atom_site_fract_y
_atom_site_fract_z
_atom_site_U_iso_or_equiv
_atom_site_adp_type
_atom_site_occupancy
_atom_site_site_symmetry_order
_atom_site_calc_flag
_atom_site_refinement_flags_posn
_atom_site_refinement_flags_adp
_atom_site_refinement_flags_occupancy
_atom_site_disorder_assembly
_atom_site_disorder_group
Cd1 Cd -0.10684(2) 0.60581(2) 0.63721(2) 0.04189(15) Uani 1 1 d . . . . .
Cd2 Cd 0.34952(2) 0.55588(2) 0.86769(2) 0.04465(16) Uani 1 1 d . . . . .
Cd3 Cd 0.19952(2) 0.14117(2) 0.92085(2) 0.04548(16) Uani 1 1 d . . . . .
Cd4 Cd 0.25226(2) 0.80695(2) 1.29387(2) 0.05085(17) Uani 1 1 d . . . . .
N11A N 0.22406(17) 0.1431(2) 1.01838(14) 0.0512(13) Uani 1 1 d G U . . .
C12A C 0.18077(14) 0.1210(2) 1.03981(17) 0.0486(14) Uani 1 1 d G U . . .
C13A C 0.19317(17) 0.1192(2) 1.09765(18) 0.0541(16) Uani 1 1 d G U . . .
H13A H 0.1636 0.1041 1.1123 0.065 Uiso 1 1 calc R U . . .
C14A C 0.2489(2) 0.1394(2) 1.13405(15) 0.0634(16) Uani 1 1 d G U . . .
C15A C 0.29216(16) 0.1615(2) 1.11262(18) 0.0645(18) Uani 1 1 d G U . . .
H15A H 0.3302 0.1754 1.1375 0.077 Uiso 1 1 calc R U . . .
C16A C 0.27976(15) 0.1634(2) 1.05478(19) 0.0626(18) Uani 1 1 d G U . . .
H16A H 0.3093 0.1785 1.0401 0.075 Uiso 1 1 calc R U . . .
C17A C 0.2620(4) 0.1369(4) 1.1977(4) 0.0770(19) Uani 0.48(3) 1 d D U P A 1
H17A H 0.2312 0.1568 1.2181 0.092 Uiso 0.48(3) 1 calc R U P A 1
H17B H 0.2598 0.0948 1.1960 0.092 Uiso 0.48(3) 1 calc R U P A 1
O18A O 0.3177(7) 0.1641(12) 1.2311(9) 0.092(5) Uani 0.48(3) 1 d D U P A 1
H18A H 0.3442 0.1465 1.2148 0.138 Uiso 0.48(3) 1 calc R U P A 1
C19A C 0.2620(4) 0.1369(4) 1.1977(4) 0.0770(19) Uani 0.52(3) 1 d D U P A 2
H19A H 0.2504 0.1738 1.2246 0.092 Uiso 0.52(3) 1 calc R U P A 2
H19B H 0.2381 0.1029 1.1989 0.092 Uiso 0.52(3) 1 calc R U P A 2
O19A O 0.3223(5) 0.1308(12) 1.2178(8) 0.086(4) Uani 0.52(3) 1 d D U P A 2
H20C H 0.3325 0.0998 1.1947 0.129 Uiso 0.52(3) 1 calc R U P A 2
N21A N 0.05945(16) 0.07871(19) 0.91329(14) 0.0493(12) Uani 1 1 d G U . . .
N22A N 0.11694(15) 0.10546(18) 0.94418(16) 0.0438(12) Uani 1 1 d G U . . .
C23A C 0.12676(16) 0.1017(2) 1.00251(15) 0.0487(14) Uani 1 1 d G U . . .
C24A C 0.0753(2) 0.0726(2) 1.00767(16) 0.0548(16) Uani 1 1 d G U . . .
H24A H 0.0698 0.0641 1.0420 0.066 Uiso 1 1 calc R U . . .
C25A C 0.03374(15) 0.0584(2) 0.95253(19) 0.0577(16) Uani 1 1 d G U . . .
H25A H -0.0046 0.0388 0.9435 0.069 Uiso 1 1 calc R U . . .
C26A C 0.0349(3) 0.0799(3) 0.8566(3) 0.0510(15) Uani 1 1 d . U . . .
H26A H 0.0010 0.0494 0.8388 0.061 Uiso 1 1 calc R U . . .
H26B H 0.0647 0.0684 0.8319 0.061 Uiso 1 1 calc R U . . .
N31A N -0.2979(2) 0.1934(3) 0.61271(19) 0.0728(17) Uani 1 1 d G U . . .
C32A C -0.2640(2) 0.2178(3) 0.5837(2) 0.076(2) Uani 1 1 d G U . . .
C33A C -0.2884(3) 0.2208(3) 0.5275(3) 0.113(3) Uani 1 1 d G U . . .
H33A H -0.2652 0.2375 0.5077 0.135 Uiso 1 1 calc R U . . .
C34A C -0.3468(3) 0.1995(4) 0.5004(2) 0.155(3) Uani 1 1 d G U . . .
C35A C -0.3807(2) 0.1751(4) 0.5295(3) 0.148(4) Uani 1 1 d G U . . .
H35A H -0.4206 0.1605 0.5110 0.178 Uiso 1 1 calc R U . . .
C36A C -0.3563(2) 0.1721(3) 0.5856(3) 0.107(3) Uani 1 1 d G U . . .
H36A H -0.3795 0.1554 0.6055 0.129 Uiso 1 1 calc R U . . .
C37A C -0.3719(7) 0.2070(8) 0.4362(7) 0.183(3) Uani 0.5 1 d D U P B 1
H37A H -0.3539 0.2439 0.4340 0.220 Uiso 0.5 1 calc R U P B 1
H37B H -0.3632 0.1726 0.4040 0.220 Uiso 0.5 1 calc R U P B 1
O38A O -0.4350(8) 0.2098(13) 0.4309(10) 0.211(7) Uani 0.5 1 d D U P B 1
H38A H -0.4482 0.1833 0.4421 0.317 Uiso 0.5 1 calc R U P B 1
C39A C -0.3719(7) 0.2070(8) 0.4362(7) 0.183(3) Uani 0.5 1 d D U P B 2
H39A H -0.3884 0.2462 0.4412 0.220 Uiso 0.5 1 calc R U P B 2
H39B H -0.3396 0.2046 0.4146 0.220 Uiso 0.5 1 calc R U P B 2
O39A O -0.4173(10) 0.1600(10) 0.4031(11) 0.215(7) Uani 0.5 1 d D U P B 2
H40C H -0.4480 0.1671 0.4168 0.323 Uiso 0.5 1 calc R U P B 2
N41A N -0.12624(15) 0.2626(2) 0.68954(15) 0.0500(12) Uani 1 1 d G U . . .
N42A N -0.18594(16) 0.23836(19) 0.67076(17) 0.0490(13) Uani 1 1 d G U . . .
C43A C -0.20745(17) 0.2387(2) 0.61177(17) 0.0604(16) Uani 1 1 d G U . . .
C44A C -0.1611(2) 0.2632(2) 0.59410(15) 0.0675(18) Uani 1 1 d G U . . .
H44A H -0.1632 0.2687 0.5567 0.081 Uiso 1 1 calc R U . . .
C45A C -0.11087(18) 0.2780(2) 0.6422(2) 0.0611(17) Uani 1 1 d G U . . .
H45A H -0.0736 0.2952 0.6426 0.073 Uiso 1 1 calc R U . . .
C46A C -0.0913(3) 0.2654(3) 0.7439(3) 0.0463(14) Uani 1 1 d . U . . .
H46A H -0.1162 0.2745 0.7739 0.056 Uiso 1 1 calc R U . . .
H46B H -0.0605 0.2987 0.7562 0.056 Uiso 1 1 calc R U . . .
C51A C 0.01332(16) 0.13970(14) 0.85316(12) 0.0477(14) Uani 1 1 d G U . . .
C52A C 0.01593(16) 0.18579(16) 0.90618(10) 0.0483(15) Uani 1 1 d G U . . .
H52A H 0.0335 0.1807 0.9430 0.058 Uiso 1 1 calc R U . . .
C53A C -0.00711(17) 0.23939(15) 0.90528(10) 0.0546(16) Uani 1 1 d G U . . .
H53A H -0.0053 0.2709 0.9415 0.066 Uiso 1 1 calc R U . . .
C54A C -0.03277(16) 0.24689(12) 0.85135(12) 0.0482(15) Uani 1 1 d G U . . .
H54A H -0.0485 0.2835 0.8507 0.058 Uiso 1 1 calc R U . . .
C55A C -0.03538(11) 0.20079(10) 0.79834(10) 0.0450(14) Uani 1 1 d G U . . .
C56A C -0.01234(11) 0.14720(10) 0.79924(10) 0.0460(14) Uani 1 1 d G U . . .
C61A C -0.01495(17) 0.10110(12) 0.74622(12) 0.0563(16) Uani 1 1 d G U . . .
H61A H 0.0008 0.0645 0.7468 0.068 Uiso 1 1 calc R U . . .
C62A C -0.04060(18) 0.10860(15) 0.69230(10) 0.0583(17) Uani 1 1 d G U . . .
H62A H -0.0424 0.0771 0.6561 0.070 Uiso 1 1 calc R U . . .
C63A C -0.06364(17) 0.16219(17) 0.69140(10) 0.0514(15) Uani 1 1 d G U . . .
H63A H -0.0812 0.1673 0.6545 0.062 Uiso 1 1 calc R U . . .
C64A C -0.06103(16) 0.20829(14) 0.74441(12) 0.0475(14) Uani 1 1 d G U . . .
N11B N 0.2202(2) 0.03890(18) 0.8844(3) 0.0726(17) Uani 1 1 d G U . . .
C12B C 0.2775(2) 0.0289(2) 0.8765(3) 0.092(2) Uani 1 1 d G U . . .
C13B C 0.2957(3) -0.0286(3) 0.8624(4) 0.119(3) Uani 1 1 d G U . . .
H13B H 0.3349 -0.0354 0.8570 0.142 Uiso 1 1 calc R U . . .
C14B C 0.2567(3) -0.0760(2) 0.8561(4) 0.132(3) Uani 1 1 d G U . . .
C15B C 0.1994(3) -0.0660(2) 0.8640(4) 0.109(3) Uani 1 1 d G U . . .
H15B H 0.1728 -0.0984 0.8597 0.131 Uiso 1 1 calc R U . . .
C16B C 0.1812(2) -0.0085(2) 0.8781(3) 0.095(2) Uani 1 1 d G U . . .
H16B H 0.1421 -0.0017 0.8835 0.114 Uiso 1 1 calc R U . . .
C17B C 0.2918(7) -0.1358(6) 0.8447(9) 0.171(4) Uani 1 1 d D U . . .
H17Y H 0.3045 -0.1465 0.8064 0.206 Uiso 1 1 calc R U . . .
H17Z H 0.3266 -0.1319 0.8774 0.206 Uiso 1 1 calc R U . . .
O18B O 0.2498(6) -0.1754(5) 0.8436(6) 0.201(5) Uani 1 1 d D U . . .
H18B H 0.2649 -0.2070 0.8449 0.301 Uiso 1 1 calc R U . . .
N21B N 0.3424(2) 0.17410(19) 0.9105(3) 0.0839(18) Uani 1 1 d G U . . .
N22B N 0.29530(18) 0.1334(2) 0.9063(3) 0.0719(17) Uani 1 1 d G U . . .
C23B C 0.3117(3) 0.07487(19) 0.8809(4) 0.092(2) Uani 1 1 d G U . . .
C24B C 0.3689(3) 0.0794(2) 0.8694(4) 0.108(3) Uani 1 1 d G U . . .
H24B H 0.3906 0.0471 0.8524 0.130 Uiso 1 1 calc R U . . .
C25B C 0.3879(2) 0.1407(3) 0.8876(4) 0.109(3) Uani 1 1 d G U . . .
H25B H 0.4246 0.1567 0.8850 0.131 Uiso 1 1 calc R U . . .
C26B C 0.3376(3) 0.2343(4) 0.9294(4) 0.0696(19) Uani 1 1 d . U . . .
H26C H 0.3778 0.2547 0.9457 0.083 Uiso 1 1 calc R U . . .
H26D H 0.3162 0.2443 0.9623 0.083 Uiso 1 1 calc R U . . .
N31B N 0.30967(16) 0.64282(17) 0.90910(19) 0.0538(14) Uani 1 1 d G U . . .
C32B C 0.25062(16) 0.63912(17) 0.9124(2) 0.0521(15) Uani 1 1 d G U . . .
C33B C 0.22295(15) 0.6907(2) 0.9343(2) 0.0666(19) Uani 1 1 d G U . . .
H33B H 0.1826 0.6881 0.9366 0.080 Uiso 1 1 calc R U . . .
C34B C 0.2543(2) 0.74591(18) 0.9530(2) 0.079(2) Uani 1 1 d G U . . .
C35B C 0.3134(2) 0.74962(16) 0.9497(3) 0.076(2) Uani 1 1 d G U . . .
H35B H 0.3348 0.7874 0.9625 0.091 Uiso 1 1 calc R U . . .
C36B C 0.34105(15) 0.6981(2) 0.9278(2) 0.0636(18) Uani 1 1 d G U . . .
H36B H 0.3814 0.7006 0.9255 0.076 Uiso 1 1 calc R U . . .
C37B C 0.2226(4) 0.8001(5) 0.9766(5) 0.092(2) Uani 0.577(13) 1 d D U P C 1
H37C H 0.1796 0.7918 0.9593 0.111 Uiso 0.577(13) 1 calc R U P C 1
H37D H 0.2287 0.8112 1.0204 0.111 Uiso 0.577(13) 1 calc R U P C 1
O38B O 0.2450(7) 0.8472(6) 0.9614(7) 0.137(5) Uani 0.577(13) 1 d D U P C 1
H38B H 0.2355 0.8395 0.9243 0.205 Uiso 0.577(13) 1 calc R U P C 1
C39B C 0.2226(4) 0.8001(5) 0.9766(5) 0.092(2) Uani 0.423(13) 1 d D U P C 2
H39C H 0.2523 0.8317 1.0048 0.111 Uiso 0.423(13) 1 calc R U P C 2
H39D H 0.2053 0.8141 0.9430 0.111 Uiso 0.423(13) 1 calc R U P C 2
O39B O 0.1750(7) 0.7938(8) 1.0071(8) 0.113(5) Uani 0.423(13) 1 d D U P C 2
H40E H 0.1486 0.7681 0.9835 0.170 Uiso 0.423(13) 1 calc R U P C 2
N41B N 0.20705(16) 0.48389(14) 0.84413(18) 0.0485(12) Uani 1 1 d G U . . .
N42B N 0.24870(12) 0.53409(18) 0.86367(18) 0.0469(12) Uani 1 1 d G U . . .
C43B C 0.22059(17) 0.58493(14) 0.8916(2) 0.0522(15) Uani 1 1 d G U . . .
C44B C 0.16157(15) 0.56616(19) 0.8894(2) 0.0566(17) Uani 1 1 d G U . . .
H44B H 0.1327 0.5910 0.9048 0.068 Uiso 1 1 calc R U . . .
C45B C 0.15320(13) 0.50371(19) 0.8600(2) 0.0538(16) Uani 1 1 d G U . . .
H45B H 0.1178 0.4794 0.8524 0.065 Uiso 1 1 calc R U . . .
C46B C 0.2220(3) 0.4259(3) 0.8211(3) 0.0495(15) Uani 1 1 d . U . . .
H46C H 0.2506 0.4253 0.7957 0.059 Uiso 1 1 calc R U . . .
H46D H 0.1861 0.4008 0.7955 0.059 Uiso 1 1 calc R U . . .
C51B C 0.30559(17) 0.25879(13) 0.88135(17) 0.0621(16) Uani 1 1 d G U . . .
C52B C 0.29457(19) 0.22350(13) 0.82185(19) 0.0694(19) Uani 1 1 d G U . . .
H52B H 0.3050 0.1835 0.8112 0.083 Uiso 1 1 calc R U . . .
C53B C 0.26829(19) 0.24676(16) 0.77788(15) 0.072(2) Uani 1 1 d G U . . .
H53B H 0.2608 0.2226 0.7372 0.086 Uiso 1 1 calc R U . . .
C54B C 0.25302(17) 0.30530(16) 0.79340(11) 0.0595(17) Uani 1 1 d G U . . .
H54B H 0.2351 0.3212 0.7634 0.071 Uiso 1 1 calc R U . . .
C55B C 0.26404(11) 0.34058(12) 0.85291(11) 0.0507(14) Uani 1 1 d G U . . .
C56B C 0.29032(11) 0.31733(12) 0.89688(12) 0.0527(15) Uani 1 1 d G U . . .
C61B C 0.30134(16) 0.35261(15) 0.95639(12) 0.0534(15) Uani 1 1 d G U . . .
H61B H 0.3193 0.3367 0.9864 0.064 Uiso 1 1 calc R U . . .
C62B C 0.28608(17) 0.41115(15) 0.97192(12) 0.0523(15) Uani 1 1 d G U . . .
H62B H 0.2936 0.4353 1.0126 0.063 Uiso 1 1 calc R U . . .
C63B C 0.25979(16) 0.43441(12) 0.92795(15) 0.0470(14) Uani 1 1 d G U . . .
H63B H 0.2494 0.4744 0.9386 0.056 Uiso 1 1 calc R U . . .
C64B C 0.24877(15) 0.39913(13) 0.86844(14) 0.0483(14) Uani 1 1 d G U . . .
N11C N 0.37407(18) 0.45906(17) 0.8354(2) 0.0589(14) Uani 1 1 d G U . . .
C12C C 0.40074(19) 0.4354(2) 0.87897(16) 0.0560(15) Uani 1 1 d G U . . .
C13C C 0.4177(2) 0.3775(2) 0.8627(2) 0.072(2) Uani 1 1 d G U . . .
H13C H 0.4359 0.3613 0.8925 0.087 Uiso 1 1 calc R U . . .
C14C C 0.4080(2) 0.34319(17) 0.8030(3) 0.084(2) Uani 1 1 d G U . . .
C15C C 0.3813(2) 0.3669(2) 0.75945(19) 0.085(2) Uani 1 1 d G U . . .
H15C H 0.3746 0.3434 0.7186 0.102 Uiso 1 1 calc R U . . .
C16C C 0.3644(2) 0.4248(2) 0.77569(18) 0.073(2) Uani 1 1 d G U . . .
H16C H 0.3461 0.4410 0.7459 0.088 Uiso 1 1 calc R U . . .
C17C C 0.4283(4) 0.2814(5) 0.7877(5) 0.103(2) Uani 0.709(12) 1 d D U P D 1
H17C H 0.4035 0.2561 0.8007 0.123 Uiso 0.709(12) 1 calc R U P D 1
H17D H 0.4237 0.2641 0.7441 0.123 Uiso 0.709(12) 1 calc R U P D 1
O18C O 0.4867(4) 0.2825(5) 0.8153(5) 0.121(4) Uani 0.709(12) 1 d D U P D 1
H28C H 0.4907 0.2976 0.8523 0.182 Uiso 0.709(12) 1 calc R U P D 1
C19C C 0.4283(4) 0.2814(5) 0.7877(5) 0.103(2) Uani 0.291(12) 1 d D U P D 2
H19C H 0.4652 0.2814 0.8167 0.123 Uiso 0.291(12) 1 calc R U P D 2
H19D H 0.3980 0.2545 0.7920 0.123 Uiso 0.291(12) 1 calc R U P D 2
O19C O 0.4384(10) 0.2595(10) 0.7314(8) 0.108(6) Uani 0.291(12) 1 d D U P D 2
H19E H 0.4498 0.2250 0.7256 0.162 Uiso 0.291(12) 1 calc R U P D 2
N21C N 0.41241(18) 0.55769(16) 1.01346(16) 0.0529(13) Uani 1 1 d G U . . .
N22C N 0.39761(17) 0.53183(18) 0.95053(16) 0.0489(12) Uani 1 1 d G U . . .
C23C C 0.4090(2) 0.47081(17) 0.93596(16) 0.0537(15) Uani 1 1 d G U . . .
C24C C 0.4308(2) 0.45895(18) 0.9899(2) 0.0624(17) Uani 1 1 d G U . . .
H24C H 0.4420 0.4217 0.9933 0.075 Uiso 1 1 calc R U . . .
C25C C 0.4329(2) 0.5126(2) 1.03778(15) 0.0598(17) Uani 1 1 d G U . . .
H25C H 0.4458 0.5176 1.0789 0.072 Uiso 1 1 calc R U . . .
C26C C 0.4004(3) 0.6157(3) 1.0404(3) 0.0543(16) Uani 1 1 d . U . . .
H26E H 0.4076 0.6396 1.0154 0.065 Uiso 1 1 calc R U . . .
H26F H 0.4288 0.6319 1.0792 0.065 Uiso 1 1 calc R U . . .
N31C N 0.2181(2) 0.90152(16) 1.33282(19) 0.0588(14) Uani 1 1 d G U . . .
C32C C 0.1830(2) 0.92332(19) 1.29163(15) 0.0549(15) Uani 1 1 d G U . . .
C33C C 0.1567(2) 0.9764(2) 1.3109(2) 0.0647(18) Uani 1 1 d G U . . .
H33C H 0.1328 0.9913 1.2828 0.078 Uiso 1 1 calc R U . . .
C34C C 0.1655(3) 1.00759(19) 1.3714(2) 0.080(2) Uani 1 1 d G U . . .
C35C C 0.2005(3) 0.9858(2) 1.41259(17) 0.081(2) Uani 1 1 d G U . . .
H35C H 0.2065 1.0071 1.4539 0.098 Uiso 1 1 calc R U . . .
C36C C 0.2268(2) 0.9328(2) 1.39329(18) 0.076(2) Uani 1 1 d G U . . .
H36C H 0.2508 0.9179 1.4214 0.091 Uiso 1 1 calc R U . . .
C37C C 0.1344(5) 1.0642(4) 1.3907(4) 0.092(2) Uani 0.42(2) 1 d D U P E 1
H37E H 0.1605 1.0987 1.3936 0.111 Uiso 0.42(2) 1 calc R U P E 1
H47F H 0.0978 1.0621 1.3606 0.111 Uiso 0.42(2) 1 calc R U P E 1
O38C O 0.1201(11) 1.0722(10) 1.4464(8) 0.106(5) Uani 0.42(2) 1 d D U P E 1
H38C H 0.1027 1.1036 1.4562 0.158 Uiso 0.42(2) 1 calc R U P E 1
C39C C 0.1344(5) 1.0642(4) 1.3907(4) 0.092(2) Uani 0.58(2) 1 d D U P E 2
H39E H 0.1389 1.0889 1.3656 0.111 Uiso 0.58(2) 1 calc R U P E 2
H39F H 0.0917 1.0542 1.3857 0.111 Uiso 0.58(2) 1 calc R U P E 2
O39C O 0.1587(9) 1.0959(7) 1.4499(6) 0.123(5) Uani 0.58(2) 1 d D U P E 2
H39G H 0.1416 1.1273 1.4603 0.184 Uiso 0.58(2) 1 calc R U P E 2
N41C N 0.1697(2) 0.80288(15) 1.15547(16) 0.0547(13) Uani 1 1 d G U . . .
N42C N 0.19010(18) 0.82968(18) 1.21790(16) 0.0507(13) Uani 1 1 d G U . . .
C43C C 0.1728(2) 0.88888(17) 1.23394(16) 0.0538(15) Uani 1 1 d G U . . .
C44C C 0.1417(2) 0.89867(18) 1.1814(2) 0.0613(17) Uani 1 1 d G U . . .
H44C H 0.1250 0.9345 1.1791 0.074 Uiso 1 1 calc R U . . .
C45C C 0.1397(2) 0.8455(2) 1.13293(16) 0.0610(17) Uani 1 1 d G U . . .
H45C H 0.1216 0.8395 1.0925 0.073 Uiso 1 1 calc R U . . .
C46C C 0.1820(3) 0.7463(3) 1.1259(3) 0.0509(15) Uani 1 1 d . U . . .
H46E H 0.1512 0.7302 1.0888 0.061 Uiso 1 1 calc R U . . .
H46F H 0.1790 0.7212 1.1509 0.061 Uiso 1 1 calc R U . . .
C51C C 0.33815(12) 0.62404(14) 1.05105(16) 0.0500(14) Uani 1 1 d G U . . .
C52C C 0.30153(15) 0.57314(12) 1.03931(16) 0.0504(15) Uani 1 1 d G U . . .
H52C H 0.3150 0.5350 1.0232 0.061 Uiso 1 1 calc R U . . .
C53C C 0.24518(15) 0.57812(12) 1.05108(17) 0.0488(15) Uani 1 1 d G U . . .
H53C H 0.2201 0.5433 1.0430 0.059 Uiso 1 1 calc R U . . .
C54C C 0.22546(11) 0.63399(13) 1.07459(16) 0.0501(15) Uani 1 1 d G U . . .
H54C H 0.1869 0.6374 1.0826 0.060 Uiso 1 1 calc R U . . .
C55C C 0.26208(10) 0.68489(12) 1.08634(11) 0.0474(14) Uani 1 1 d G U . . .
C56C C 0.31843(10) 0.67991(12) 1.07457(12) 0.0522(15) Uani 1 1 d G U . . .
C61C C 0.35506(13) 0.73081(14) 1.08631(18) 0.0635(18) Uani 1 1 d G U . . .
H61C H 0.3936 0.7274 1.0783 0.076 Uiso 1 1 calc R U . . .
C62C C 0.33534(17) 0.78668(13) 1.10982(19) 0.0709(19) Uani 1 1 d G U . . .
H62C H 0.3604 0.8215 1.1179 0.085 Uiso 1 1 calc R U . . .
C63C C 0.27899(17) 0.79166(11) 1.12159(18) 0.0617(17) Uani 1 1 d G U . . .
H63C H 0.2655 0.8298 1.1377 0.074 Uiso 1 1 calc R U . . .
C64C C 0.24236(13) 0.74076(13) 1.10985(17) 0.0524(15) Uani 1 1 d G U . . .
N11D N -0.14612(19) 0.61712(17) 0.54341(13) 0.0462(12) Uani 1 1 d G U . . .
C12D C -0.1559(2) 0.67474(15) 0.54346(14) 0.0507(15) Uani 1 1 d G U . . .
C13D C -0.1699(2) 0.68654(15) 0.48998(18) 0.0598(17) Uani 1 1 d G U . . .
H13D H -0.1766 0.7259 0.4900 0.072 Uiso 1 1 calc R U . . .
C14D C -0.1741(2) 0.6407(2) 0.43645(14) 0.0607(17) Uani 1 1 d G U . . .
C15D C -0.1643(2) 0.58311(17) 0.43640(13) 0.0594(18) Uani 1 1 d G U . . .
H15D H -0.1671 0.5518 0.3998 0.071 Uiso 1 1 calc R U . . .
C16D C -0.1503(2) 0.57130(14) 0.48988(16) 0.0510(15) Uani 1 1 d G U . . .
H16D H -0.1436 0.5319 0.4898 0.061 Uiso 1 1 calc R U . . .
C17D C -0.1871(4) 0.6550(4) 0.3772(3) 0.077(2) Uani 1 1 d . U . . .
H18C H -0.2062 0.6930 0.3834 0.092 Uiso 1 1 calc R U . . .
H47D H -0.1493 0.6601 0.3657 0.092 Uiso 1 1 calc R U . . .
O18D O -0.2237(3) 0.6105(3) 0.3314(2) 0.0790(17) Uani 1 1 d . U . . .
H18D H -0.2211 0.5783 0.3387 0.119 Uiso 1 1 calc R U . . .
N21D N -0.1227(2) 0.75824(17) 0.69807(12) 0.0505(13) Uani 1 1 d G U . . .
N22D N -0.12486(19) 0.70525(14) 0.64935(16) 0.0455(12) Uani 1 1 d G U . . .
C23D C -0.1502(2) 0.71735(18) 0.59629(12) 0.0527(15) Uani 1 1 d G U . . .
C24D C -0.1637(3) 0.77782(19) 0.61222(18) 0.0633(18) Uani 1 1 d G U . . .
H24D H -0.1810 0.7978 0.5855 0.076 Uiso 1 1 calc R U . . .
C25D C -0.1467(3) 0.80309(14) 0.67512(18) 0.0647(18) Uani 1 1 d G U . . .
H25D H -0.1507 0.8430 0.6979 0.078 Uiso 1 1 calc R U . . .
C26D C -0.1031(3) 0.7600(3) 0.7561(3) 0.0471(14) Uani 1 1 d . U . . .
H26G H -0.0889 0.8015 0.7809 0.057 Uiso 1 1 calc R U . . .
H26H H -0.0690 0.7353 0.7581 0.057 Uiso 1 1 calc R U . . .
N31D N -0.15867(18) 0.84670(17) 1.16816(14) 0.0458(12) Uani 1 1 d G U . . .
C32D C -0.14319(19) 0.79000(15) 1.16691(13) 0.0447(13) Uani 1 1 d G U . . .
C33D C -0.1207(2) 0.77891(15) 1.21975(17) 0.0499(15) Uani 1 1 d G U . . .
H33D H -0.1101 0.7402 1.2189 0.060 Uiso 1 1 calc R U . . .
C34D C -0.1136(2) 0.8245(2) 1.27384(14) 0.0568(15) Uani 1 1 d G U . . .
C35D C -0.1291(2) 0.88122(17) 1.27510(13) 0.0597(17) Uani 1 1 d G U . . .
H35D H -0.1243 0.9124 1.3121 0.072 Uiso 1 1 calc R U . . .
C36D C -0.1516(2) 0.89231(14) 1.22226(17) 0.0552(16) Uani 1 1 d G U . . .
H36D H -0.1622 0.9311 1.2231 0.066 Uiso 1 1 calc R U . . .
C37D C -0.0886(4) 0.8117(4) 1.3310(3) 0.0684(17) Uani 0.758(10) 1 d D U P F 1
H38E H -0.1049 0.7718 1.3272 0.082 Uiso 0.758(10) 1 calc R U P F 1
H37F H -0.0452 0.8104 1.3354 0.082 Uiso 0.758(10) 1 calc R U P F 1
O38D O -0.0997(5) 0.8521(4) 1.3822(3) 0.100(3) Uani 0.758(10) 1 d D U P F 1
H38D H -0.0850 0.8861 1.3867 0.151 Uiso 0.758(10) 1 calc R U P F 1
C39D C -0.0886(4) 0.8117(4) 1.3310(3) 0.0684(17) Uani 0.242(10) 1 d D U P F 2
H41E H -0.0483 0.7984 1.3302 0.082 Uiso 0.242(10) 1 calc R U P F 2
H41F H -0.0854 0.8488 1.3651 0.082 Uiso 0.242(10) 1 calc R U P F 2
O39D O -0.1237(9) 0.7682(8) 1.3387(9) 0.068(5) Uani 0.242(10) 1 d D U P F 2
H39H H -0.1262 0.7366 1.3099 0.102 Uiso 0.242(10) 1 calc R U P F 2
N41D N -0.18508(16) 0.70452(16) 1.01267(12) 0.0420(11) Uani 1 1 d G U . . .
N42D N -0.18090(16) 0.75805(13) 1.06122(15) 0.0389(11) Uani 1 1 d G U . . .
C43D C -0.15113(19) 0.74719(16) 1.11364(12) 0.0435(13) Uani 1 1 d G U . . .
C44D C -0.13691(19) 0.68694(17) 1.09749(16) 0.0437(14) Uani 1 1 d G U . . .
H44D H -0.1169 0.6677 1.1238 0.052 Uiso 1 1 calc R U . . .
C45D C -0.15789(19) 0.66057(13) 1.03509(16) 0.0451(14) Uani 1 1 d G U . . .
H45D H -0.1544 0.6206 1.0123 0.054 Uiso 1 1 calc R U . . .
C46D C -0.2062(3) 0.7007(3) 0.9550(3) 0.0438(14) Uani 1 1 d . U . . .
H46G H -0.2402 0.7256 0.9532 0.053 Uiso 1 1 calc R U . . .
H46H H -0.2212 0.6590 0.9319 0.053 Uiso 1 1 calc R U . . .
C51D C -0.14987(13) 0.73816(16) 0.78245(10) 0.0447(14) Uani 1 1 d G U . . .
C52D C -0.20736(14) 0.72029(17) 0.74962(10) 0.0496(15) Uani 1 1 d G U . . .
H52D H -0.2178 0.7203 0.7097 0.059 Uiso 1 1 calc R U . . .
C53D C -0.24956(11) 0.70235(18) 0.77516(12) 0.0516(15) Uani 1 1 d G U . . .
H53D H -0.2889 0.6901 0.7527 0.062 Uiso 1 1 calc R U . . .
C54D C -0.23427(9) 0.70227(16) 0.83354(12) 0.0472(14) Uani 1 1 d G U . . .
H54D H -0.2631 0.6900 0.8510 0.057 Uiso 1 1 calc R U . . .
C55D C -0.17679(9) 0.72014(11) 0.86637(9) 0.0416(13) Uani 1 1 d G U . . .
C56D C -0.13458(9) 0.73808(10) 0.84083(9) 0.0416(13) Uani 1 1 d G U . . .
C61D C -0.07709(9) 0.75594(15) 0.87367(12) 0.0430(14) Uani 1 1 d G U . . .
H61D H -0.0483 0.7682 0.8562 0.052 Uiso 1 1 calc R U . . .
C62D C -0.06181(10) 0.75587(16) 0.93205(12) 0.0437(14) Uani 1 1 d G U . . .
H62D H -0.0225 0.7681 0.9545 0.052 Uiso 1 1 calc R U . . .
C63D C -0.10401(13) 0.73793(17) 0.95759(10) 0.0445(14) Uani 1 1 d G U . . .
H63D H -0.0936 0.7379 0.9975 0.053 Uiso 1 1 calc R U . . .
C64D C -0.16150(12) 0.72006(16) 0.92475(10) 0.0399(13) Uani 1 1 d G U . . .
N11E N -0.00898(12) 0.61591(16) 0.62926(17) 0.0449(12) Uani 1 1 d G U . . .
C12E C 0.01555(15) 0.56373(13) 0.60250(17) 0.0414(13) Uani 1 1 d G U . . .
C13E C 0.07372(16) 0.56569(14) 0.59606(17) 0.0429(13) Uani 1 1 d G U . . .
H13E H 0.0905 0.5300 0.5778 0.052 Uiso 1 1 calc R U . . .
C14E C 0.10737(12) 0.61982(18) 0.61637(19) 0.0464(14) Uani 1 1 d G U . . .
C15E C 0.08285(16) 0.67200(14) 0.64313(19) 0.0514(15) Uani 1 1 d G U . . .
H15E H 0.1058 0.7090 0.6570 0.062 Uiso 1 1 calc R U . . .
C16E C 0.02467(17) 0.67005(13) 0.64957(18) 0.0487(15) Uani 1 1 d G U . . .
H16E H 0.0079 0.7057 0.6679 0.058 Uiso 1 1 calc R U . . .
C17E C 0.1703(3) 0.6215(3) 0.6085(3) 0.0516(15) Uani 1 1 d . U . . .
H17E H 0.1733 0.6425 0.5798 0.062 Uiso 1 1 calc R U . . .
H17F H 0.1968 0.6439 0.6471 0.062 Uiso 1 1 calc R U . . .
O18E O 0.1883(2) 0.5642(2) 0.5879(2) 0.0625(13) Uani 1 1 d . U . . .
H18E H 0.2163 0.5593 0.6136 0.094 Uiso 1 1 calc R U . . .
N21E N -0.10348(13) 0.45088(16) 0.56100(17) 0.0450(12) Uani 1 1 d G U . . .
N22E N -0.07837(16) 0.51049(13) 0.58770(16) 0.0438(12) Uani 1 1 d G U . . .
C23E C -0.01879(15) 0.51152(15) 0.58142(18) 0.0417(13) Uani 1 1 d G U . . .
C24E C -0.00708(14) 0.45255(18) 0.55083(19) 0.0462(14) Uani 1 1 d G U . . .
H24E H 0.0294 0.4403 0.5406 0.055 Uiso 1 1 calc R U . . .
C25E C -0.05942(18) 0.41508(13) 0.53821(18) 0.0477(14) Uani 1 1 d G U . . .
H25E H -0.0641 0.3734 0.5181 0.057 Uiso 1 1 calc R U . . .
C26E C -0.1567(3) 0.4325(3) 0.5686(3) 0.0461(14) Uani 1 1 d . U . . .
H26I H -0.1719 0.3946 0.5365 0.055 Uiso 1 1 calc R U . . .
H26J H -0.1854 0.4624 0.5645 0.055 Uiso 1 1 calc R U . . .
N31E N -0.34081(18) 0.1553(2) 0.7200(3) 0.0757(19) Uani 1 1 d G U . . .
C32E C -0.3774(2) 0.19804(18) 0.7440(3) 0.073(2) Uani 1 1 d G U . . .
C33E C -0.4311(2) 0.1807(2) 0.7535(4) 0.105(3) Uani 1 1 d G U . . .
H33E H -0.4561 0.2100 0.7699 0.126 Uiso 1 1 calc R U . . .
C34E C -0.4480(2) 0.1207(3) 0.7388(4) 0.143(3) Uani 1 1 d G U . . .
C35E C -0.4114(3) 0.0779(2) 0.7147(4) 0.135(3) Uani 1 1 d G U . . .
H35E H -0.4230 0.0369 0.7046 0.162 Uiso 1 1 calc R U . . .
C36E C -0.3578(2) 0.0952(2) 0.7053(4) 0.105(3) Uani 1 1 d G U . . .
H36E H -0.3328 0.0660 0.6888 0.126 Uiso 1 1 calc R U . . .
C37E C -0.5083(6) 0.1050(6) 0.7478(8) 0.165(3) Uani 0.627(15) 1 d D U P G 1
H37G H -0.5129 0.1309 0.7874 0.199 Uiso 0.627(15) 1 calc R U P G 1
H37H H -0.5393 0.1134 0.7174 0.199 Uiso 0.627(15) 1 calc R U P G 1
O38E O -0.5171(6) 0.0470(6) 0.7443(9) 0.186(6) Uani 0.627(15) 1 d D U P G 1
H58E H -0.5522 0.0400 0.7460 0.278 Uiso 0.627(15) 1 calc R U P G 1
C39E C -0.5083(6) 0.1050(6) 0.7478(8) 0.165(3) Uani 0.373(15) 1 d D U P G 2
H40G H -0.5205 0.0631 0.7230 0.199 Uiso 0.373(15) 1 calc R U P G 2
H40H H -0.5037 0.1071 0.7899 0.199 Uiso 0.373(15) 1 calc R U P G 2
O39E O -0.5535(9) 0.1392(11) 0.7350(15) 0.182(7) Uani 0.373(15) 1 d D U P G 2
H39I H -0.5851 0.1255 0.7395 0.272 Uiso 0.373(15) 1 calc R U P G 2
N41E N -0.30016(16) 0.27191(16) 0.7557(2) 0.0528(13) Uani 1 1 d G U . . .
N42E N -0.29101(15) 0.33495(16) 0.7774(2) 0.0517(13) Uani 1 1 d G U . . .
C43E C -0.3425(2) 0.35807(15) 0.7968(2) 0.0574(16) Uani 1 1 d G U . . .
H43E H -0.3484 0.3990 0.8133 0.069 Uiso 1 1 calc R U . . .
C44E C -0.38343(15) 0.3093(2) 0.7869(2) 0.0597(17) Uani 1 1 d G U . . .
H44E H -0.4216 0.3119 0.7958 0.072 Uiso 1 1 calc R U . . .
C45E C -0.35728(18) 0.25607(16) 0.7616(2) 0.0577(16) Uani 1 1 d G U . . .
C46E C -0.2427(3) 0.3637(3) 0.7722(3) 0.0481(15) Uani 1 1 d . U . . .
H46I H -0.2082 0.3405 0.7786 0.058 Uiso 1 1 calc R U . . .
H46J H -0.2349 0.4028 0.8042 0.058 Uiso 1 1 calc R U . . .
C51E C -0.15358(12) 0.42331(16) 0.62876(13) 0.0444(13) Uani 1 1 d G U . . .
C52E C -0.09971(11) 0.43634(17) 0.66966(15) 0.0478(15) Uani 1 1 d G U . . .
H52E H -0.0659 0.4505 0.6600 0.057 Uiso 1 1 calc R U . . .
C53E C -0.09524(10) 0.42857(17) 0.72469(14) 0.0521(16) Uani 1 1 d G U . . .
H53E H -0.0584 0.4375 0.7526 0.063 Uiso 1 1 calc R U . . .
C54E C -0.14465(12) 0.40779(17) 0.73883(11) 0.0457(14) Uani 1 1 d G U . . .
H54E H -0.1416 0.4025 0.7764 0.055 Uiso 1 1 calc R U . . .
C55E C -0.19853(10) 0.39476(11) 0.69793(10) 0.0453(14) Uani 1 1 d G U . . .
C56E C -0.20299(10) 0.40253(12) 0.64289(10) 0.0445(13) Uani 1 1 d G U . . .
C61E C -0.25686(12) 0.38950(18) 0.60199(12) 0.0560(16) Uani 1 1 d G U . . .
H61E H -0.2599 0.3948 0.5644 0.067 Uiso 1 1 calc R U . . .
C62E C -0.30627(10) 0.36872(19) 0.61612(16) 0.0604(17) Uani 1 1 d G U . . .
H62E H -0.3431 0.3598 0.5882 0.072 Uiso 1 1 calc R U . . .
C63E C -0.30181(11) 0.36095(18) 0.67116(17) 0.0567(16) Uani 1 1 d G U . . .
H63E H -0.3356 0.3467 0.6808 0.068 Uiso 1 1 calc R U . . .
C64E C -0.24794(12) 0.37397(17) 0.71206(13) 0.0469(14) Uani 1 1 d G U . . .
N11F N 0.44133(14) 0.6009(2) 0.86742(18) 0.0548(14) Uani 1 1 d G U . . .
C12F C 0.44757(16) 0.6094(2) 0.81483(15) 0.0616(17) Uani 1 1 d G U . . .
C13F C 0.50117(19) 0.6330(3) 0.81110(18) 0.0687(19) Uani 1 1 d G U . . .
H13F H 0.5054 0.6388 0.7752 0.082 Uiso 1 1 calc R U . . .
C14F C 0.54852(15) 0.6481(3) 0.8600(2) 0.0683(18) Uani 1 1 d G U . . .
C15F C 0.54227(15) 0.6397(3) 0.91258(18) 0.0644(18) Uani 1 1 d G U . . .
H15F H 0.5746 0.6500 0.9460 0.077 Uiso 1 1 calc R U . . .
C16F C 0.48868(17) 0.6161(2) 0.91630(16) 0.0633(18) Uani 1 1 d G U . . .
H16F H 0.4844 0.6103 0.9522 0.076 Uiso 1 1 calc R U . . .
C17F C 0.6065(3) 0.6750(5) 0.8553(4) 0.080(2) Uani 1 1 d . U . . .
H17G H 0.6185 0.6494 0.8191 0.096 Uiso 1 1 calc R U . . .
H17H H 0.6003 0.7146 0.8509 0.096 Uiso 1 1 calc R U . . .
O18F O 0.6522(2) 0.6810(4) 0.9050(3) 0.094(2) Uani 1 1 d . U . . .
H18F H 0.6795 0.6600 0.8944 0.140 Uiso 1 1 calc R U . . .
N21F N 0.30524(17) 0.5541(3) 0.7212(2) 0.0750(17) Uani 1 1 d G U . . .
N22F N 0.34770(19) 0.5673(3) 0.77571(17) 0.0640(15) Uani 1 1 d G U . . .
C23F C 0.39893(17) 0.5963(3) 0.7700(2) 0.0708(18) Uani 1 1 d G U . . .
C24F C 0.3881(2) 0.6009(3) 0.7119(2) 0.091(2) Uani 1 1 d G U . . .
H24F H 0.4149 0.6184 0.6961 0.109 Uiso 1 1 calc R U . . .
C25F C 0.3302(2) 0.5749(3) 0.68181(17) 0.089(2) Uani 1 1 d G U . . .
H25F H 0.3115 0.5719 0.6422 0.107 Uiso 1 1 calc R U . . .
C26F C 0.2483(3) 0.5322(4) 0.7163(3) 0.0638(18) Uani 1 1 d . U . . .
H26K H 0.2501 0.5026 0.7373 0.077 Uiso 1 1 calc R U . . .
H26L H 0.2305 0.5113 0.6737 0.077 Uiso 1 1 calc R U . . .
N31F N -0.19381(16) 0.5738(2) 0.65304(19) 0.0559(14) Uani 1 1 d G U . . .
C32F C -0.19150(18) 0.5671(2) 0.70824(18) 0.0610(16) Uani 1 1 d G U . . .
C33F C -0.2423(2) 0.5482(3) 0.7215(2) 0.074(2) Uani 1 1 d G U . . .
H33F H -0.2408 0.5436 0.7592 0.089 Uiso 1 1 calc R U . . .
C34F C -0.29547(19) 0.5359(3) 0.6795(3) 0.098(2) Uani 1 1 d G U . . .
C35F C -0.29778(16) 0.5426(3) 0.6243(3) 0.095(3) Uani 1 1 d G U . . .
H35F H -0.3341 0.5342 0.5956 0.114 Uiso 1 1 calc R U . . .
C36F C -0.2469(2) 0.5616(3) 0.61106(18) 0.077(2) Uani 1 1 d G U . . .
H36F H -0.2485 0.5661 0.5733 0.093 Uiso 1 1 calc R U . . .
C37F C -0.3524(5) 0.5161(6) 0.6911(7) 0.131(4) Uani 1 1 d . U . . .
H40F H -0.3464 0.4796 0.7022 0.157 Uiso 1 1 calc R U . . .
H51F H -0.3619 0.5473 0.7255 0.157 Uiso 1 1 calc R U . . .
O38F O -0.4010(5) 0.5044(7) 0.6424(7) 0.210(5) Uani 1 1 d . U . . .
H38F H -0.4246 0.5311 0.6497 0.316 Uiso 1 1 calc R U . . .
N41F N -0.04207(15) 0.61979(19) 0.78439(17) 0.0529(13) Uani 1 1 d G U . . .
N42F N -0.08952(18) 0.60474(19) 0.73363(13) 0.0477(12) Uani 1 1 d G U . . .
C43F C -0.13895(15) 0.5819(2) 0.74840(19) 0.0538(15) Uani 1 1 d G U . . .
C44F C -0.1220(2) 0.5829(2) 0.8083(2) 0.0650(18) Uani 1 1 d G U . . .
H44F H -0.1465 0.5701 0.8297 0.078 Uiso 1 1 calc R U . . .
C45F C -0.0622(2) 0.6063(2) 0.83054(14) 0.0636(17) Uani 1 1 d G U . . .
H45F H -0.0395 0.6119 0.8695 0.076 Uiso 1 1 calc R U . . .
C46F C 0.0141(3) 0.6417(3) 0.7847(3) 0.0527(16) Uani 1 1 d . U . . .
H46K H 0.0335 0.6653 0.8261 0.063 Uiso 1 1 calc R U . . .
H46L H 0.0098 0.6687 0.7607 0.063 Uiso 1 1 calc R U . . .
C51F C 0.20788(11) 0.58023(17) 0.74154(17) 0.0613(17) Uani 1 1 d G U . . .
C52F C 0.22917(13) 0.63974(18) 0.76357(19) 0.0699(19) Uani 1 1 d G U . . .
H52F H 0.2690 0.6504 0.7644 0.084 Uiso 1 1 calc R U . . .
C53F C 0.19219(17) 0.68360(14) 0.78445(19) 0.072(2) Uani 1 1 d G U . . .
H53F H 0.2067 0.7243 0.7995 0.087 Uiso 1 1 calc R U . . .
C54F C 0.13391(16) 0.66794(11) 0.78330(17) 0.069(2) Uani 1 1 d G U . . .
H54F H 0.1086 0.6979 0.7976 0.083 Uiso 1 1 calc R U . . .
C55F C 0.11262(12) 0.60843(11) 0.76127(11) 0.0519(15) Uani 1 1 d G U . . .
C56F C 0.14960(11) 0.56457(12) 0.74039(11) 0.0524(15) Uani 1 1 d G U . . .
C61F C 0.12831(14) 0.50506(11) 0.71836(15) 0.0488(15) Uani 1 1 d G U . . .
H61F H 0.1536 0.4751 0.7041 0.059 Uiso 1 1 calc R U . . .
C62F C 0.07003(15) 0.48940(12) 0.71720(16) 0.0475(15) Uani 1 1 d G U . . .
H62F H 0.0555 0.4487 0.7021 0.057 Uiso 1 1 calc R U . . .
C63F C 0.03305(12) 0.53325(16) 0.73808(16) 0.0493(15) Uani 1 1 d G U . . .
H63F H -0.0068 0.5225 0.7373 0.059 Uiso 1 1 calc R U . . .
C64F C 0.05434(12) 0.59277(14) 0.76011(16) 0.0514(15) Uani 1 1 d G U . . .
N1 N 0.0616(3) 0.3512(3) 0.7476(3) 0.0629(17) Uani 1 1 d D . . . .
O11 O 0.0633(4) 0.3759(3) 0.8003(3) 0.120(3) Uani 1 1 d D . . . .
O12 O 0.0141(3) 0.3354(4) 0.7124(3) 0.128(3) Uani 1 1 d D . . . .
O13 O 0.1077(2) 0.3451(3) 0.7279(3) 0.0807(18) Uani 1 1 d D . . . .
N2 N 0.0954(3) 0.0493(3) 0.1789(3) 0.0584(15) Uani 1 1 d D . . . .
O21 O 0.0894(2) 0.0144(2) 0.1281(2) 0.0771(17) Uani 1 1 d D . . . .
O22 O 0.1176(4) 0.0991(3) 0.1906(4) 0.128(3) Uani 1 1 d D . . . .
O23 O 0.0750(3) 0.0337(3) 0.2149(3) 0.098(2) Uani 1 1 d D . . . .
N3 N 0.9253(4) 0.3071(4) 0.0334(4) 0.094(2) Uiso 1 1 d D . . . .
O31 O 0.9064(4) 0.2535(4) 0.0015(4) 0.129(3) Uiso 1 1 d D . . . .
O32 O 0.9377(6) 0.3407(5) 0.0114(5) 0.198(5) Uiso 1 1 d D . . . .
O33 O 0.9253(4) 0.3164(4) 0.0843(3) 0.122(3) Uiso 1 1 d D . . . .
N4 N 0.5012(3) 0.7371(4) 0.0550(4) 0.097(3) Uani 1 1 d D . . . .
O41 O 0.5314(3) 0.6953(4) 0.0516(3) 0.118(3) Uani 1 1 d D . . . .
O42 O 0.5042(4) 0.7753(5) 0.1048(4) 0.157(4) Uani 1 1 d D . . . .
O43 O 0.4672(4) 0.7397(4) 0.0109(4) 0.128(3) Uani 1 1 d D . . . .
N5 N 0.6877(5) 0.5329(5) 0.8520(5) 0.063(3) Uiso 0.5 1 d D . P . .
O51 O 0.7132(5) 0.5797(5) 0.8815(5) 0.083(3) Uiso 0.5 1 d D . P . .
O52 O 0.7161(5) 0.4932(5) 0.8268(6) 0.093(4) Uiso 0.5 1 d D . P . .
O53 O 0.6346(5) 0.5264(8) 0.8405(9) 0.158(7) Uiso 0.5 1 d D . P . .
N6 N 0.2676(9) 0.969(2) 0.1061(10) 0.33(2) Uiso 0.5 1 d D . P . .
O61 O 0.2201(8) 0.9604(9) 0.0689(7) 0.148(7) Uiso 0.5 1 d D . P . .
O62 O 0.3151(9) 0.961(3) 0.0891(16) 0.52(4) Uiso 0.5 1 d D . P . .
O63 O 0.2676(11) 0.9750(12) 0.1588(8) 0.204(10) Uiso 0.5 1 d D . P . .
N8 N 0.8551(6) 0.2421(5) 0.4405(5) 0.076(4) Uiso 0.5 1 d D U P H 1
O81 O 0.8617(5) 0.2923(5) 0.4789(5) 0.060(3) Uiso 0.5 1 d D U P H 1
O82 O 0.8213(7) 0.2331(7) 0.3910(5) 0.138(6) Uiso 0.5 1 d D . P H 1
O83 O 0.8926(10) 0.2057(8) 0.4449(9) 0.215(11) Uiso 0.5 1 d D . P H 1
N7 N 0.8277(6) 0.2549(6) 0.4449(7) 0.096(5) Uiso 0.5 1 d D U P I 2
O72 O 0.8786(5) 0.2792(7) 0.4728(7) 0.097(5) Uiso 0.5 1 d D U P I 2
O71 O 0.7848(6) 0.2843(8) 0.4581(10) 0.178(8) Uiso 0.5 1 d D . P I 2
O73 O 0.8194(9) 0.1999(6) 0.4367(11) 0.193(9) Uiso 0.5 1 d D . P I 2
N11S N 0.0116(3) 0.5529(3) 0.0798(3) 0.078(2) Uani 1 1 d D . . . .
C12S C -0.0450(5) 0.5614(6) 0.0467(5) 0.122(5) Uani 1 1 d D . . . .
H12A H -0.0399 0.5912 0.0277 0.183 Uiso 1 1 calc R U . . .
H12B H -0.0719 0.5750 0.0738 0.183 Uiso 1 1 calc R U . . .
H12C H -0.0617 0.5236 0.0161 0.183 Uiso 1 1 calc R U . . .
C13S C 0.0109(5) 0.5091(5) 0.1085(5) 0.100(3) Uani 1 1 d D . . . .
H13G H 0.0515 0.4999 0.1217 0.150 Uiso 1 1 calc R U . . .
H13H H -0.0121 0.4729 0.0805 0.150 Uiso 1 1 calc R U . . .
H13I H -0.0071 0.5245 0.1430 0.150 Uiso 1 1 calc R U . . .
C14S C 0.0624(4) 0.5853(5) 0.0841(4) 0.098(3) Uani 1 1 d D . . . .
H14S H 0.0598 0.6097 0.0596 0.118 Uiso 1 1 calc R U . . .
O15S O 0.1092(4) 0.5861(6) 0.1150(4) 0.200(6) Uani 1 1 d D . . . .
N21S N 0.9382(3) 0.1388(4) 0.1105(5) 0.110(4) Uani 1 1 d D . . . .
C22S C 0.9649(6) 0.0947(6) 0.1310(8) 0.143(6) Uani 1 1 d D . . . .
H22G H 0.9999 0.0838 0.1142 0.215 Uiso 1 1 calc R U . . .
H22H H 0.9369 0.0597 0.1185 0.215 Uiso 1 1 calc R U . . .
H22I H 0.9768 0.1097 0.1745 0.215 Uiso 1 1 calc R U . . .
C23S C 0.9167(6) 0.1196(7) 0.0450(5) 0.150(6) Uani 1 1 d D . . . .
H23A H 0.8824 0.0907 0.0332 0.225 Uiso 1 1 calc R U . . .
H23B H 0.9483 0.1011 0.0257 0.225 Uiso 1 1 calc R U . . .
H23C H 0.9053 0.1542 0.0328 0.225 Uiso 1 1 calc R U . . .
C24S C 0.9334(4) 0.1955(4) 0.1446(6) 0.104(4) Uani 1 1 d D . . . .
H24S H 0.9127 0.2211 0.1257 0.124 Uiso 1 1 calc R U . . .
O25S O 0.9541(3) 0.2157(3) 0.1982(4) 0.096(2) Uani 1 1 d D . . . .
N31S N 0.0364(3) 0.2610(3) 0.5195(3) 0.0681(18) Uani 1 1 d D . . . .
C32S C 0.0195(4) 0.2821(4) 0.4699(3) 0.071(2) Uani 1 1 d D . . . .
H32A H 0.0347 0.2569 0.4362 0.106 Uiso 1 1 calc R U . . .
H32B H 0.0361 0.3232 0.4808 0.106 Uiso 1 1 calc R U . . .
H32C H -0.0237 0.2806 0.4586 0.106 Uiso 1 1 calc R U . . .
C33S C 0.0186(5) 0.2940(5) 0.5732(4) 0.098(3) Uani 1 1 d D . . . .
H33G H -0.0246 0.2897 0.5668 0.147 Uiso 1 1 calc R U . . .
H33H H 0.0318 0.3361 0.5843 0.147 Uiso 1 1 calc R U . . .
H33I H 0.0364 0.2787 0.6053 0.147 Uiso 1 1 calc R U . . .
C34S C 0.0677(4) 0.2133(4) 0.5150(4) 0.079(3) Uani 1 1 d D . . . .
H34S H 0.0776 0.2011 0.5492 0.095 Uiso 1 1 calc R U . . .
O35S O 0.0847(3) 0.1841(3) 0.4712(3) 0.097(2) Uani 1 1 d D . . . .
N41S N 0.5026(7) 0.8024(8) 0.8914(7) 0.098(5) Uiso 0.5 1 d D . P . .
C42S C 0.5151(15) 0.8058(16) 0.8374(11) 0.172(13) Uiso 0.5 1 d D . P . .
H42E H 0.4796 0.8156 0.8135 0.259 Uiso 0.5 1 calc R U P . .
H42G H 0.5272 0.7674 0.8149 0.259 Uiso 0.5 1 calc R U P . .
H42H H 0.5471 0.8368 0.8466 0.259 Uiso 0.5 1 calc R U P . .
C43S C 0.4411(8) 0.7847(11) 0.8836(11) 0.121(8) Uiso 0.5 1 d D . P . .
H43A H 0.4378 0.7488 0.8946 0.182 Uiso 0.5 1 calc R U P . .
H43B H 0.4211 0.7765 0.8419 0.182 Uiso 0.5 1 calc R U P . .
H43C H 0.4226 0.8168 0.9090 0.182 Uiso 0.5 1 calc R U P . .
C44S C 0.5400(7) 0.8060(9) 0.9427(8) 0.083(5) Uiso 0.5 1 d D . P . .
H44S H 0.5235 0.8024 0.9743 0.100 Uiso 0.5 1 calc R U P . .
O45S O 0.5913(7) 0.8131(7) 0.9512(7) 0.115(5) Uiso 0.5 1 d D . P . .
N51S N 0.5089(4) 0.4409(5) 0.7369(5) 0.117(3) Uiso 1 1 d D . . . .
C54S C 0.5265(7) 0.4578(8) 0.7986(7) 0.163(6) Uiso 1 1 d D . . . .
H54S H 0.5308 0.4991 0.8206 0.195 Uiso 1 1 calc R U . . .
C52S C 0.4851(9) 0.4764(9) 0.7002(9) 0.208(8) Uiso 1 1 d D . . . .
H52G H 0.4547 0.4521 0.6663 0.313 Uiso 1 1 calc R U . . .
H52H H 0.5169 0.4905 0.6856 0.313 Uiso 1 1 calc R U . . .
H52I H 0.4674 0.5106 0.7238 0.313 Uiso 1 1 calc R U . . .
C53S C 0.5060(8) 0.3787(7) 0.7008(8) 0.193(7) Uiso 1 1 d D . . . .
H53G H 0.4707 0.3694 0.6684 0.289 Uiso 1 1 calc R U . . .
H53H H 0.5039 0.3536 0.7256 0.289 Uiso 1 1 calc R U . . .
H53I H 0.5414 0.3712 0.6841 0.289 Uiso 1 1 calc R U . . .
O55S O 0.5367(5) 0.4230(5) 0.8261(5) 0.153(3) Uiso 1 1 d D . . . .
N61S N 0.3742(6) 0.5421(8) 0.5327(8) 0.097(5) Uiso 0.5 1 d D . P . .
C62S C 0.4253(10) 0.5064(12) 0.5438(13) 0.135(9) Uiso 0.5 1 d D . P . .
H62G H 0.4609 0.5248 0.5386 0.203 Uiso 0.5 1 calc R U P . .
H62H H 0.4315 0.5051 0.5845 0.203 Uiso 0.5 1 calc R U P . .
H62I H 0.4170 0.4658 0.5155 0.203 Uiso 0.5 1 calc R U P . .
C63S C 0.3917(12) 0.5943(11) 0.5197(13) 0.140(10) Uiso 0.5 1 d D . P . .
H63G H 0.4340 0.5950 0.5196 0.209 Uiso 0.5 1 calc R U P . .
H63H H 0.3689 0.5932 0.4806 0.209 Uiso 0.5 1 calc R U P . .
H63I H 0.3841 0.6302 0.5502 0.209 Uiso 0.5 1 calc R U P . .
C64S C 0.3170(6) 0.5318(8) 0.5352(8) 0.080(5) Uiso 0.5 1 d D . P . .
H64S H 0.3074 0.4957 0.5413 0.096 Uiso 0.5 1 calc R U P . .
O65S O 0.2795(4) 0.5617(4) 0.5309(4) 0.049(2) Uiso 0.5 1 d D . P . .
N71S N 0.9420(4) 0.1150(4) 0.2909(4) 0.105(3) Uiso 1 1 d D . . . .
C72S C 0.8887(6) 0.1451(7) 0.2842(7) 0.153(5) Uiso 1 1 d D . . . .
H72A H 0.8546 0.1157 0.2662 0.230 Uiso 1 1 calc R U . . .
H72B H 0.8909 0.1692 0.2585 0.230 Uiso 1 1 calc R U . . .
H72C H 0.8843 0.1710 0.3233 0.230 Uiso 1 1 calc R U . . .
C73S C 0.9973(7) 0.1526(9) 0.3160(9) 0.212(8) Uiso 1 1 d D . . . .
H73A H 1.0306 0.1274 0.3170 0.319 Uiso 1 1 calc R U . . .
H73B H 0.9970 0.1782 0.3565 0.319 Uiso 1 1 calc R U . . .
H73C H 1.0014 0.1773 0.2913 0.319 Uiso 1 1 calc R U . . .
C74S C 0.9491(6) 0.0541(5) 0.2710(6) 0.120(4) Uiso 1 1 d D . . . .
H74S H 0.9870 0.0391 0.2769 0.144 Uiso 1 1 calc R U . . .
O75S O 0.9063(4) 0.0222(4) 0.2466(4) 0.122(3) Uiso 1 1 d D . . . .
N81S N 0.9393(7) 0.0525(9) 0.4723(8) 0.095(5) Uiso 0.5 1 d . . P . .
C82S C 0.9376(12) 0.0978(13) 0.5277(12) 0.138(9) Uiso 0.5 1 d . . P . .
H82A H 0.9541 0.1359 0.5280 0.208 Uiso 0.5 1 calc R U P . .
H82B H 0.8965 0.1013 0.5321 0.208 Uiso 0.5 1 calc R U P . .
H82C H 0.9609 0.0869 0.5608 0.208 Uiso 0.5 1 calc R U P . .
C83S C 0.9649(19) 0.072(2) 0.4338(19) 0.226(18) Uiso 0.5 1 d . . P . .
H83A H 0.9761 0.1151 0.4516 0.339 Uiso 0.5 1 calc R U P . .
H83B H 1.0002 0.0510 0.4268 0.339 Uiso 0.5 1 calc R U P . .
H83C H 0.9364 0.0645 0.3958 0.339 Uiso 0.5 1 calc R U P . .
C84S C 0.9190(13) 0.0000(15) 0.4657(14) 0.142(10) Uiso 0.5 1 d . . P . .
H84S H 0.8947 -0.0103 0.4887 0.170 Uiso 0.5 1 calc R U P . .
O85S O 0.9381(9) -0.0370(10) 0.4209(10) 0.153(7) Uiso 0.5 1 d . . P . .
O1X O 0.1647(3) 0.4614(4) 0.0810(4) 0.044(2) Uiso 0.5 1 d . . P . .
O2X O 0.6723(10) 0.5992(10) 0.3848(10) 0.166(8) Uiso 0.5 1 d . . P . .

loop_
_atom_site_aniso_label
_atom_site_aniso_U_11
_atom_site_aniso_U_22
_atom_site_aniso_U_33
_atom_site_aniso_U_23
_atom_site_aniso_U_13
_atom_site_aniso_U_12
Cd1 0.0519(3) 0.0408(3) 0.0319(3) 0.0108(2) 0.0086(2) 0.0034(2)
Cd2 0.0373(3) 0.0547(3) 0.0448(3) 0.0194(2) 0.0101(2) 0.0036(2)
Cd3 0.0527(3) 0.0401(3) 0.0497(3) 0.0191(2) 0.0169(2) 0.0072(2)
Cd4 0.0448(3) 0.0425(3) 0.0575(3) 0.0067(2) 0.0094(2) 0.0018(2)
N11A 0.057(3) 0.049(3) 0.050(3) 0.020(3) 0.011(2) 0.003(2)
C12A 0.055(3) 0.042(3) 0.051(3) 0.016(3) 0.015(3) 0.009(3)
C13A 0.063(3) 0.049(4) 0.053(3) 0.019(3) 0.015(3) 0.015(3)
C14A 0.073(4) 0.064(4) 0.054(3) 0.024(3) 0.010(3) 0.016(3)
C15A 0.064(4) 0.066(4) 0.060(4) 0.022(3) 0.005(3) 0.007(3)
C16A 0.059(4) 0.064(4) 0.064(4) 0.024(3) 0.007(3) 0.006(3)
C17A 0.089(4) 0.081(4) 0.060(3) 0.029(3) 0.005(3) 0.019(4)
O18A 0.107(7) 0.083(10) 0.083(8) 0.035(8) 0.001(6) 0.007(8)
C19A 0.089(4) 0.081(4) 0.060(3) 0.029(3) 0.005(3) 0.019(4)
O19A 0.086(6) 0.091(10) 0.072(7) 0.027(8) -0.001(5) 0.014(7)
N21A 0.055(3) 0.043(3) 0.050(3) 0.015(2) 0.012(2) -0.001(2)
N22A 0.052(3) 0.036(3) 0.046(3) 0.015(2) 0.014(2) 0.001(2)
C23A 0.060(3) 0.039(3) 0.052(3) 0.017(3) 0.020(3) 0.006(3)
C24A 0.061(4) 0.053(4) 0.052(3) 0.017(3) 0.017(3) -0.002(3)
C25A 0.061(4) 0.052(4) 0.057(4) 0.014(3) 0.011(3) -0.003(3)
C26A 0.059(3) 0.046(4) 0.042(3) 0.007(3) 0.008(3) 0.000(3)
N31A 0.065(3) 0.073(4) 0.061(4) 0.009(3) -0.009(3) 0.009(3)
C32A 0.089(4) 0.068(4) 0.052(4) 0.011(3) -0.012(3) 0.010(4)
C33A 0.124(6) 0.120(6) 0.077(5) 0.037(5) -0.022(4) 0.002(5)
C34A 0.142(6) 0.177(6) 0.109(5) 0.044(5) -0.050(5) -0.009(5)
C35A 0.120(6) 0.165(7) 0.115(6) 0.029(6) -0.044(5) -0.007(6)
C36A 0.077(5) 0.117(6) 0.089(5) 0.007(5) -0.024(4) -0.004(5)
C37A 0.166(6) 0.210(7) 0.126(5) 0.049(5) -0.062(5) -0.002(6)
O38A 0.175(9) 0.243(13) 0.152(11) 0.041(11) -0.066(9) 0.007(11)
C39A 0.166(6) 0.210(7) 0.126(5) 0.049(5) -0.062(5) -0.002(6)
O39A 0.182(11) 0.235(13) 0.150(11) 0.017(11) -0.065(10) -0.003(10)
N41A 0.061(3) 0.048(3) 0.046(3) 0.017(2) 0.019(2) 0.002(2)
N42A 0.058(3) 0.045(3) 0.040(3) 0.009(2) 0.009(2) 0.009(2)
C43A 0.084(4) 0.049(4) 0.044(3) 0.014(3) 0.006(3) 0.011(3)
C44A 0.102(5) 0.051(4) 0.047(4) 0.015(3) 0.012(3) 0.011(4)
C45A 0.086(4) 0.056(4) 0.046(3) 0.015(3) 0.028(3) 0.005(3)
C46A 0.053(3) 0.049(4) 0.034(3) 0.006(3) 0.014(3) 0.001(3)
C51A 0.051(3) 0.043(3) 0.042(3) 0.005(3) 0.008(3) 0.000(3)
C52A 0.055(3) 0.042(3) 0.041(3) 0.007(3) 0.005(3) 0.001(3)
C53A 0.057(3) 0.052(4) 0.042(3) 0.002(3) 0.004(3) 0.009(3)
C54A 0.048(3) 0.047(4) 0.043(3) 0.005(3) 0.009(3) 0.005(3)
C55A 0.046(3) 0.041(3) 0.045(3) 0.007(2) 0.014(3) 0.000(2)
C56A 0.048(3) 0.042(3) 0.045(3) 0.009(3) 0.012(3) 0.000(3)
C61A 0.069(4) 0.043(4) 0.050(3) 0.006(3) 0.013(3) 0.006(3)
C62A 0.074(4) 0.049(4) 0.045(3) 0.005(3) 0.015(3) 0.005(3)
C63A 0.061(4) 0.048(4) 0.043(3) 0.009(3) 0.016(3) 0.002(3)
C64A 0.053(3) 0.049(3) 0.040(3) 0.009(3) 0.018(3) 0.001(3)
N11B 0.094(4) 0.046(3) 0.099(4) 0.037(3) 0.046(4) 0.019(3)
C12B 0.108(5) 0.058(4) 0.140(5) 0.046(4) 0.072(4) 0.033(4)
C13B 0.141(6) 0.060(5) 0.184(7) 0.049(5) 0.084(6) 0.039(4)
C14B 0.159(6) 0.066(5) 0.194(7) 0.042(5) 0.086(6) 0.029(4)
C15B 0.145(6) 0.049(4) 0.160(7) 0.044(5) 0.077(6) 0.017(4)
C16B 0.122(6) 0.043(4) 0.132(6) 0.027(4) 0.055(5) 0.007(4)
C17B 0.211(9) 0.075(7) 0.235(10) 0.046(8) 0.069(9) 0.028(6)
O18B 0.225(11) 0.107(8) 0.260(12) 0.036(8) 0.070(10) 0.022(7)
N21B 0.058(3) 0.075(4) 0.137(5) 0.045(4) 0.044(3) 0.019(3)
N22B 0.065(3) 0.064(4) 0.115(5) 0.053(3) 0.042(3) 0.027(3)
C23B 0.088(4) 0.065(4) 0.149(6) 0.052(4) 0.058(4) 0.027(3)
C24B 0.086(5) 0.086(5) 0.174(7) 0.045(5) 0.070(5) 0.029(4)
C25B 0.080(5) 0.090(5) 0.173(7) 0.044(5) 0.058(5) 0.026(4)
C26B 0.055(4) 0.059(4) 0.102(5) 0.029(4) 0.028(4) 0.009(3)
N31B 0.046(3) 0.059(3) 0.055(3) 0.021(3) 0.004(2) 0.004(2)
C32B 0.045(3) 0.059(4) 0.046(3) 0.016(3) -0.001(3) 0.007(3)
C33B 0.057(4) 0.069(4) 0.060(4) 0.011(3) -0.002(3) 0.012(3)
C34B 0.079(4) 0.070(4) 0.080(4) 0.023(4) 0.002(3) 0.016(3)
C35B 0.080(4) 0.058(4) 0.082(5) 0.023(4) 0.003(4) 0.005(3)
C36B 0.055(4) 0.064(4) 0.065(4) 0.018(3) 0.002(3) 0.001(3)
C37B 0.092(4) 0.079(4) 0.101(5) 0.026(4) 0.014(4) 0.023(4)
O38B 0.185(10) 0.113(8) 0.145(9) 0.047(7) 0.098(8) 0.053(8)
C39B 0.092(4) 0.079(4) 0.101(5) 0.026(4) 0.014(4) 0.023(4)
O39B 0.120(10) 0.112(11) 0.102(10) 0.028(8) 0.021(7) 0.022(8)
N41B 0.039(2) 0.062(3) 0.041(3) 0.014(2) 0.005(2) -0.004(2)
N42B 0.041(3) 0.056(3) 0.043(3) 0.018(2) 0.007(2) 0.001(2)
C43B 0.039(3) 0.068(4) 0.047(3) 0.017(3) 0.005(3) 0.006(3)
C44B 0.040(3) 0.077(4) 0.048(4) 0.018(3) 0.004(3) -0.002(3)
C45B 0.043(3) 0.071(4) 0.047(3) 0.019(3) 0.010(3) 0.002(3)
C46B 0.050(3) 0.054(4) 0.042(3) 0.013(3) 0.008(3) -0.008(3)
C51B 0.051(3) 0.056(4) 0.086(4) 0.024(3) 0.028(3) 0.001(3)
C52B 0.064(4) 0.059(4) 0.086(4) 0.016(3) 0.031(4) 0.002(3)
C53B 0.076(4) 0.062(4) 0.070(4) 0.004(4) 0.027(4) -0.002(4)
C54B 0.059(4) 0.060(4) 0.059(4) 0.014(3) 0.020(3) 0.000(3)
C55B 0.044(3) 0.052(3) 0.056(3) 0.012(3) 0.018(3) -0.005(3)
C56B 0.044(3) 0.054(3) 0.063(3) 0.018(3) 0.020(3) -0.003(3)
C61B 0.049(3) 0.056(4) 0.060(4) 0.026(3) 0.014(3) -0.004(3)
C62B 0.053(3) 0.058(4) 0.046(3) 0.022(3) 0.005(3) -0.007(3)
C63B 0.053(3) 0.041(3) 0.045(3) 0.012(3) 0.010(3) -0.005(3)
C64B 0.045(3) 0.051(3) 0.048(3) 0.015(3) 0.011(3) -0.010(3)
N11C 0.043(3) 0.067(4) 0.069(3) 0.017(3) 0.025(3) 0.007(3)
C12C 0.038(3) 0.061(4) 0.075(4) 0.023(3) 0.022(3) 0.009(3)
C13C 0.048(4) 0.068(4) 0.100(5) 0.019(4) 0.025(4) 0.012(3)
C14C 0.065(4) 0.071(4) 0.104(4) 0.006(4) 0.030(4) 0.014(3)
C15C 0.073(4) 0.078(5) 0.089(5) 0.001(4) 0.030(4) 0.010(4)
C16C 0.059(4) 0.078(5) 0.073(4) 0.007(4) 0.020(4) 0.009(4)
C17C 0.090(4) 0.077(4) 0.123(5) 0.000(4) 0.035(4) 0.024(4)
O18C 0.103(6) 0.112(8) 0.135(8) 0.003(6) 0.054(6) 0.035(6)
C19C 0.090(4) 0.077(4) 0.123(5) 0.000(4) 0.035(4) 0.024(4)
O19C 0.109(11) 0.073(11) 0.129(10) 0.005(10) 0.041(10) 0.045(9)
N21C 0.041(3) 0.074(3) 0.049(3) 0.028(3) 0.013(2) 0.004(2)
N22C 0.037(3) 0.063(3) 0.054(3) 0.028(3) 0.015(2) 0.011(2)
C23C 0.039(3) 0.068(4) 0.067(3) 0.036(3) 0.017(3) 0.010(3)
C24C 0.042(3) 0.085(5) 0.071(4) 0.042(3) 0.009(3) 0.012(3)
C25C 0.039(3) 0.088(5) 0.063(4) 0.040(3) 0.007(3) 0.004(3)
C26C 0.042(3) 0.070(4) 0.049(3) 0.014(3) 0.016(3) 0.000(3)
N31C 0.067(3) 0.037(3) 0.063(3) 0.004(3) 0.015(3) 0.001(3)
C32C 0.055(3) 0.040(3) 0.069(4) 0.015(3) 0.016(3) 0.006(3)
C33C 0.069(4) 0.046(4) 0.077(4) 0.016(3) 0.018(3) 0.008(3)
C34C 0.089(4) 0.056(4) 0.084(4) 0.008(3) 0.017(4) 0.019(3)
C35C 0.094(5) 0.055(4) 0.075(4) -0.003(4) 0.011(4) 0.014(4)
C36C 0.090(5) 0.050(4) 0.071(4) 0.001(4) 0.009(4) 0.006(4)
C37C 0.109(5) 0.066(4) 0.089(4) 0.010(4) 0.016(4) 0.032(4)
O38C 0.123(11) 0.080(10) 0.109(8) 0.012(8) 0.045(8) 0.041(8)
C39C 0.109(5) 0.066(4) 0.089(4) 0.010(4) 0.016(4) 0.032(4)
O39C 0.140(10) 0.086(9) 0.108(7) -0.002(6) 0.001(7) 0.038(8)
N41C 0.066(3) 0.056(3) 0.050(3) 0.021(2) 0.024(2) 0.003(3)
N42C 0.058(3) 0.043(3) 0.053(3) 0.012(2) 0.025(2) -0.001(2)
C43C 0.057(3) 0.044(3) 0.066(3) 0.018(3) 0.025(3) 0.009(3)
C44C 0.069(4) 0.060(4) 0.066(4) 0.027(3) 0.028(3) 0.012(3)
C45C 0.066(4) 0.066(4) 0.067(4) 0.036(3) 0.026(3) 0.013(3)
C46C 0.060(3) 0.045(4) 0.049(3) 0.010(3) 0.023(3) 0.001(3)
C51C 0.047(3) 0.067(4) 0.037(3) 0.014(3) 0.018(2) -0.003(3)
C52C 0.051(3) 0.056(4) 0.040(3) 0.007(3) 0.014(3) -0.002(3)
C53C 0.051(3) 0.051(4) 0.040(3) 0.006(3) 0.015(3) -0.007(3)
C54C 0.050(3) 0.055(4) 0.045(3) 0.008(3) 0.022(3) -0.001(3)
C55C 0.050(3) 0.053(3) 0.044(3) 0.016(3) 0.020(3) -0.004(3)
C56C 0.051(3) 0.062(4) 0.047(3) 0.016(3) 0.022(3) -0.004(3)
C61C 0.060(4) 0.072(4) 0.062(4) 0.016(3) 0.032(3) -0.009(3)
C62C 0.072(4) 0.071(4) 0.074(4) 0.022(4) 0.028(4) -0.015(3)
C63C 0.072(4) 0.060(4) 0.060(4) 0.019(3) 0.032(3) -0.002(3)
C64C 0.058(3) 0.052(3) 0.051(3) 0.017(3) 0.020(3) -0.002(3)
N11D 0.060(3) 0.044(3) 0.034(3) 0.011(2) 0.011(2) 0.006(2)
C12D 0.069(3) 0.050(3) 0.039(3) 0.018(3) 0.016(3) 0.009(3)
C13D 0.083(4) 0.054(4) 0.040(3) 0.014(3) 0.010(3) 0.005(3)
C14D 0.089(4) 0.058(4) 0.033(3) 0.012(3) 0.011(3) 0.016(3)
C15D 0.080(4) 0.053(4) 0.035(3) 0.008(3) 0.000(3) 0.013(3)
C16D 0.072(4) 0.047(4) 0.034(3) 0.011(3) 0.014(3) 0.006(3)
C17D 0.124(6) 0.066(5) 0.039(4) 0.021(3) 0.009(4) 0.010(4)
O18D 0.111(4) 0.073(4) 0.047(3) 0.019(3) 0.004(3) 0.023(3)
N21D 0.076(3) 0.037(3) 0.039(3) 0.007(2) 0.022(2) 0.007(2)
N22D 0.065(3) 0.037(3) 0.034(2) 0.006(2) 0.018(2) 0.005(2)
C23D 0.080(4) 0.042(3) 0.042(3) 0.016(3) 0.023(3) 0.010(3)
C24D 0.108(5) 0.042(4) 0.046(3) 0.017(3) 0.026(3) 0.016(3)
C25D 0.107(5) 0.039(4) 0.049(3) 0.012(3) 0.021(3) 0.015(3)
C26D 0.063(3) 0.036(3) 0.039(3) 0.007(3) 0.013(3) -0.001(3)
N31D 0.057(3) 0.044(3) 0.044(3) 0.017(2) 0.023(2) 0.006(2)
C32D 0.054(3) 0.039(3) 0.043(3) 0.013(2) 0.017(3) 0.000(3)
C33D 0.067(4) 0.044(4) 0.044(3) 0.018(3) 0.019(3) 0.003(3)
C34D 0.081(4) 0.052(3) 0.041(3) 0.016(3) 0.020(3) 0.000(3)
C35D 0.086(4) 0.047(4) 0.044(3) 0.010(3) 0.016(3) -0.002(3)
C36D 0.076(4) 0.040(4) 0.048(3) 0.009(3) 0.019(3) -0.001(3)
C37D 0.102(4) 0.059(4) 0.045(3) 0.018(3) 0.015(3) 0.005(3)
O38D 0.178(7) 0.066(5) 0.047(4) 0.012(4) 0.014(5) 0.017(5)
C39D 0.102(4) 0.059(4) 0.045(3) 0.018(3) 0.015(3) 0.005(3)
O39D 0.111(10) 0.057(9) 0.043(8) 0.019(7) 0.028(8) 0.012(8)
N41D 0.046(3) 0.043(3) 0.037(2) 0.011(2) 0.015(2) 0.001(2)
N42D 0.044(3) 0.036(3) 0.040(2) 0.012(2) 0.016(2) 0.003(2)
C43D 0.053(3) 0.037(3) 0.046(3) 0.016(2) 0.018(3) 0.001(3)
C44D 0.052(3) 0.040(3) 0.042(3) 0.013(3) 0.020(3) 0.010(3)
C45D 0.049(3) 0.041(3) 0.048(3) 0.014(3) 0.017(3) 0.007(3)
C46D 0.044(3) 0.043(3) 0.040(3) 0.009(3) 0.009(2) 0.000(3)
C51D 0.058(3) 0.037(3) 0.034(3) 0.003(2) 0.014(2) 0.005(3)
C52D 0.058(3) 0.053(4) 0.034(3) 0.009(3) 0.009(3) 0.005(3)
C53D 0.051(3) 0.058(4) 0.040(3) 0.008(3) 0.009(3) 0.006(3)
C54D 0.050(3) 0.050(4) 0.040(3) 0.010(3) 0.014(3) 0.002(3)
C55D 0.044(3) 0.038(3) 0.039(3) 0.006(2) 0.011(2) 0.007(2)
C56D 0.051(3) 0.035(3) 0.035(3) 0.005(2) 0.012(2) 0.008(2)
C61D 0.052(3) 0.033(3) 0.041(3) 0.004(3) 0.016(3) 0.003(3)
C62D 0.043(3) 0.042(3) 0.039(3) 0.004(3) 0.007(2) 0.000(3)
C63D 0.048(3) 0.043(3) 0.039(3) 0.007(3) 0.010(2) 0.000(3)
C64D 0.043(3) 0.035(3) 0.040(3) 0.008(2) 0.013(2) 0.005(2)
N11E 0.056(3) 0.046(3) 0.037(3) 0.020(2) 0.009(2) 0.006(2)
C12E 0.057(3) 0.037(3) 0.031(3) 0.016(2) 0.003(2) 0.005(2)
C13E 0.054(3) 0.042(3) 0.035(3) 0.016(3) 0.009(3) 0.002(3)
C14E 0.058(3) 0.044(3) 0.039(3) 0.020(3) 0.006(3) 0.003(3)
C15E 0.066(3) 0.041(3) 0.047(3) 0.019(3) 0.004(3) -0.006(3)
C16E 0.064(3) 0.039(3) 0.045(3) 0.020(3) 0.007(3) 0.003(3)
C17E 0.054(3) 0.053(4) 0.048(4) 0.019(3) 0.005(3) -0.001(3)
O18E 0.061(3) 0.064(3) 0.067(3) 0.025(3) 0.017(2) 0.009(2)
N21E 0.061(3) 0.039(3) 0.032(2) 0.011(2) 0.003(2) 0.001(2)
N22E 0.060(3) 0.036(3) 0.034(3) 0.012(2) 0.007(2) 0.000(2)
C23E 0.058(3) 0.040(3) 0.028(3) 0.015(2) 0.005(2) 0.003(2)
C24E 0.059(3) 0.044(3) 0.036(3) 0.012(3) 0.011(3) 0.003(3)
C25E 0.065(3) 0.038(3) 0.038(3) 0.011(3) 0.009(3) 0.005(3)
C26E 0.057(3) 0.042(3) 0.038(3) 0.015(3) 0.007(3) -0.005(3)
N31E 0.054(3) 0.054(4) 0.111(5) 0.010(3) 0.027(3) -0.005(3)
C32E 0.053(3) 0.056(4) 0.103(5) 0.010(4) 0.025(3) -0.008(3)
C33E 0.071(4) 0.067(5) 0.168(7) 0.011(5) 0.048(5) -0.017(4)
C34E 0.091(4) 0.087(5) 0.231(7) 0.003(5) 0.072(5) -0.031(4)
C35E 0.096(5) 0.076(5) 0.213(8) 0.005(6) 0.057(5) -0.024(4)
C36E 0.076(5) 0.062(5) 0.160(7) 0.008(5) 0.038(5) -0.014(4)
C37E 0.105(5) 0.103(5) 0.270(7) 0.012(6) 0.081(5) -0.039(4)
O38E 0.121(9) 0.102(8) 0.309(13) 0.013(10) 0.081(9) -0.044(7)
C39E 0.105(5) 0.103(5) 0.270(7) 0.012(6) 0.081(5) -0.039(4)
O39E 0.117(10) 0.112(12) 0.299(14) 0.023(12) 0.081(12) -0.025(8)
N41E 0.051(3) 0.049(3) 0.055(3) 0.013(3) 0.012(2) -0.002(2)
N42E 0.060(3) 0.045(3) 0.049(3) 0.012(2) 0.015(2) 0.002(2)
C43E 0.064(4) 0.055(4) 0.054(4) 0.014(3) 0.022(3) 0.006(3)
C44E 0.059(4) 0.059(4) 0.061(4) 0.015(3) 0.023(3) 0.005(3)
C45E 0.056(3) 0.054(3) 0.065(4) 0.016(3) 0.021(3) 0.004(3)
C46E 0.046(3) 0.046(4) 0.050(3) 0.014(3) 0.009(3) -0.005(3)
C51E 0.054(3) 0.037(3) 0.040(3) 0.012(2) 0.006(2) -0.001(3)
C52E 0.054(3) 0.045(4) 0.042(3) 0.017(3) -0.001(3) -0.008(3)
C53E 0.057(3) 0.049(4) 0.046(3) 0.019(3) -0.004(3) -0.010(3)
C54E 0.055(3) 0.040(3) 0.042(3) 0.015(3) 0.007(3) -0.004(3)
C55E 0.052(3) 0.036(3) 0.048(3) 0.017(3) 0.006(3) 0.001(2)
C56E 0.051(3) 0.038(3) 0.044(3) 0.014(3) 0.008(2) 0.003(2)
C61E 0.061(3) 0.056(4) 0.050(4) 0.022(3) 0.001(3) -0.005(3)
C62E 0.057(4) 0.067(4) 0.056(4) 0.028(3) -0.001(3) -0.006(3)
C63E 0.053(3) 0.057(4) 0.059(4) 0.020(3) 0.008(3) 0.000(3)
C64E 0.046(3) 0.044(3) 0.051(3) 0.016(3) 0.010(2) 0.002(3)
N11F 0.040(3) 0.078(4) 0.055(3) 0.037(3) 0.008(2) 0.001(3)
C12F 0.049(3) 0.092(4) 0.051(3) 0.032(3) 0.014(3) -0.002(3)
C13F 0.058(4) 0.101(5) 0.057(4) 0.038(4) 0.017(3) -0.003(4)
C14F 0.050(3) 0.098(5) 0.072(4) 0.045(4) 0.019(3) 0.001(3)
C15F 0.044(3) 0.092(5) 0.068(4) 0.044(4) 0.008(3) 0.005(3)
C16F 0.048(3) 0.088(5) 0.062(4) 0.039(4) 0.006(3) 0.005(3)
C17F 0.056(4) 0.110(6) 0.090(5) 0.055(5) 0.015(4) -0.010(4)
O18F 0.055(3) 0.149(7) 0.080(4) 0.046(4) 0.010(3) -0.024(4)
N21F 0.072(3) 0.104(4) 0.048(3) 0.032(3) -0.001(3) -0.005(3)
N22F 0.054(3) 0.092(4) 0.048(3) 0.031(3) 0.002(2) 0.001(3)
C23F 0.062(3) 0.108(5) 0.050(3) 0.035(3) 0.014(3) 0.001(3)
C24F 0.080(4) 0.141(6) 0.058(4) 0.048(4) 0.006(4) -0.007(4)
C25F 0.082(4) 0.139(6) 0.050(4) 0.045(4) 0.002(3) -0.010(4)
C26F 0.052(3) 0.082(5) 0.048(4) 0.022(3) -0.010(3) -0.004(3)
N31F 0.054(3) 0.052(3) 0.057(3) 0.009(3) 0.018(2) -0.003(3)
C32F 0.074(3) 0.048(4) 0.068(4) 0.013(3) 0.038(3) 0.006(3)
C33F 0.080(4) 0.055(4) 0.099(5) 0.021(4) 0.051(4) 0.002(4)
C34F 0.081(4) 0.084(5) 0.133(5) 0.023(5) 0.053(4) 0.000(4)
C35F 0.067(4) 0.088(5) 0.117(5) 0.007(5) 0.032(4) -0.002(4)
C36F 0.058(4) 0.079(5) 0.080(5) 0.006(4) 0.016(3) -0.004(4)
C37F 0.093(6) 0.126(7) 0.181(8) 0.037(7) 0.069(5) -0.008(6)
O38F 0.108(7) 0.254(13) 0.255(12) 0.058(10) 0.050(7) -0.047(8)
N41F 0.079(3) 0.041(3) 0.035(3) 0.008(2) 0.009(2) 0.017(2)
N42F 0.070(3) 0.038(3) 0.034(3) 0.009(2) 0.012(2) 0.010(2)
C43F 0.080(3) 0.038(3) 0.050(3) 0.011(3) 0.035(3) 0.018(3)
C44F 0.110(4) 0.048(4) 0.050(3) 0.019(3) 0.041(3) 0.023(4)
C45F 0.108(4) 0.046(4) 0.040(3) 0.016(3) 0.020(3) 0.025(3)
C46F 0.063(3) 0.037(3) 0.047(3) 0.011(3) -0.009(3) 0.000(3)
C51F 0.065(3) 0.065(4) 0.046(3) 0.024(3) -0.016(3) -0.007(3)
C52F 0.066(4) 0.076(4) 0.062(4) 0.034(4) -0.017(3) -0.009(3)
C53F 0.086(4) 0.053(4) 0.066(4) 0.028(3) -0.021(4) -0.012(3)
C54F 0.075(4) 0.049(4) 0.065(4) 0.019(3) -0.025(3) -0.003(3)
C55F 0.061(3) 0.040(3) 0.041(3) 0.013(3) -0.017(3) -0.006(3)
C56F 0.063(3) 0.051(3) 0.037(3) 0.019(3) -0.009(3) -0.001(3)
C61F 0.063(3) 0.045(3) 0.034(3) 0.013(3) 0.000(3) 0.007(3)
C62F 0.066(3) 0.035(3) 0.034(3) 0.011(3) -0.006(3) 0.003(3)
C63F 0.056(3) 0.047(3) 0.037(3) 0.013(3) -0.006(3) 0.007(3)
C64F 0.063(3) 0.045(3) 0.035(3) 0.011(3) -0.010(3) 0.005(3)
N1 0.078(5) 0.051(4) 0.054(4) 0.016(3) 0.002(4) -0.003(3)
O11 0.208(8) 0.091(6) 0.053(4) 0.016(4) 0.024(5) -0.016(5)
O12 0.065(4) 0.217(10) 0.064(4) 0.003(5) 0.003(3) -0.031(5)
O13 0.049(3) 0.069(4) 0.103(5) 0.001(3) 0.011(3) 0.001(3)
N2 0.066(4) 0.043(4) 0.068(4) 0.023(3) 0.012(3) 0.001(3)
O21 0.087(4) 0.051(3) 0.066(4) -0.010(3) 0.002(3) 0.002(3)
O22 0.191(8) 0.063(5) 0.131(7) -0.006(4) 0.096(6) -0.035(5)
O23 0.133(6) 0.095(5) 0.092(5) 0.060(4) 0.039(4) 0.013(4)
N4 0.053(5) 0.124(9) 0.125(9) 0.062(7) 0.010(5) -0.005(5)
O41 0.095(5) 0.163(9) 0.101(6) 0.058(6) 0.007(4) 0.012(5)
O42 0.146(8) 0.204(11) 0.084(6) 0.001(7) 0.022(5) -0.042(7)
O43 0.107(6) 0.172(9) 0.118(7) 0.071(6) 0.014(5) 0.015(5)
N11S 0.092(5) 0.078(5) 0.062(4) 0.018(4) 0.018(4) 0.002(4)
C12S 0.125(9) 0.138(11) 0.095(8) 0.026(7) 0.022(7) 0.073(8)
C13S 0.104(7) 0.117(9) 0.107(8) 0.073(7) 0.027(6) 0.026(6)
C14S 0.109(8) 0.093(8) 0.073(7) 0.019(6) -0.010(6) -0.015(6)
O15S 0.096(6) 0.405(19) 0.140(8) 0.182(11) -0.027(5) -0.096(8)
N21S 0.069(5) 0.059(5) 0.174(10) -0.016(6) 0.050(5) -0.011(4)
C22S 0.121(10) 0.112(11) 0.249(18) 0.108(12) 0.078(11) 0.049(8)
C23S 0.124(10) 0.142(12) 0.123(11) -0.036(9) 0.019(8) 0.043(9)
C24S 0.064(6) 0.066(7) 0.175(13) 0.026(8) 0.035(7) 0.009(5)
O25S 0.101(5) 0.059(4) 0.123(6) 0.018(4) 0.028(5) 0.001(4)
N31S 0.094(5) 0.067(5) 0.059(4) 0.032(3) 0.033(4) 0.031(4)
C32S 0.087(6) 0.088(7) 0.049(4) 0.032(4) 0.022(4) 0.027(5)
C33S 0.132(8) 0.125(9) 0.053(5) 0.039(6) 0.039(5) 0.055(7)
C34S 0.116(7) 0.068(6) 0.069(6) 0.032(5) 0.036(5) 0.026(5)
O35S 0.154(6) 0.074(4) 0.083(4) 0.028(4) 0.067(4) 0.044(4)

loop_
_atom_type_symbol
_atom_type_description
_atom_type_scat_dispersion_real
_atom_type_scat_dispersion_imag
_atom_type_scat_source
C C 0.0033 0.0016 'International Tables Vol C Tables 4.2.6.8 and 6.1.1.4'
H H 0.0000 0.0000 'International Tables Vol C Tables 4.2.6.8 and 6.1.1.4'
Cd Cd -0.8075 1.2024 'International Tables Vol C Tables 4.2.6.8 and 6.1.1.4'
N N 0.0061 0.0033 'International Tables Vol C Tables 4.2.6.8 and 6.1.1.4'
O O 0.0106 0.0060 'International Tables Vol C Tables 4.2.6.8 and 6.1.1.4'

loop_
_geom_angle_atom_site_label_1
_geom_angle_atom_site_label_2
_geom_angle_atom_site_label_3
_geom_angle
_geom_angle_site_symmetry_1
_geom_angle_site_symmetry_3
N31F Cd1 N42F 72.20(15) . .
N31F Cd1 N11E 163.99(15) . .
N42F Cd1 N11E 98.55(14) . .
N31F Cd1 N22D 99.38(16) . .
N42F Cd1 N22D 102.09(14) . .
N11E Cd1 N22D 95.30(14) . .
N31F Cd1 N22E 96.93(15) . .
N42F Cd1 N22E 100.82(14) . .
N11E Cd1 N22E 71.51(13) . .
N22D Cd1 N22E 155.04(13) . .
N31F Cd1 N11D 97.36(15) . .
N42F Cd1 N11D 166.06(14) . .
N11E Cd1 N11D 93.65(14) . .
N22D Cd1 N11D 69.90(13) . .
N22E Cd1 N11D 89.42(13) . .
N31B Cd2 N11C 166.41(16) . .
N31B Cd2 N22F 97.26(18) . .
N11C Cd2 N22F 92.35(19) . .
N31B Cd2 N22C 102.98(15) . .
N11C Cd2 N22C 71.86(15) . .
N22F Cd2 N22C 151.16(15) . .
N31B Cd2 N42B 71.55(14) . .
N11C Cd2 N42B 96.95(15) . .
N22F Cd2 N42B 103.09(15) . .
N22C Cd2 N42B 102.69(14) . .
N31B Cd2 N11F 95.88(16) . .
N11C Cd2 N11F 96.49(16) . .
N22F Cd2 N11F 69.41(14) . .
N22C Cd2 N11F 88.10(14) . .
N42B Cd2 N11F 164.86(15) . .
N31D Cd3 N11A 166.60(15) 2_567 .
N31D Cd3 N22B 96.29(18) 2_567 .
N11A Cd3 N22B 95.05(18) . .
N31D Cd3 N22A 101.19(14) 2_567 .
N11A Cd3 N22A 71.42(13) . .
N22B Cd3 N22A 151.28(16) . .
N31D Cd3 N42D 71.8(8) 2_567 2_567
N11A Cd3 N42D 98.1(8) . 2_567
N22B Cd3 N42D 106.3(9) . 2_567
N22A Cd3 N42D 100.8(8) . 2_567
N31D Cd3 N11B 98.51(18) 2_567 .
N11A Cd3 N11B 92.17(19) . .
N22B Cd3 N11B 69.14(17) . .
N22A Cd3 N11B 85.75(16) . .
N42D Cd3 N11B 169.1(8) 2_567 .
N31A Cd4 N42C 161.77(17) 2_567 .
N31A Cd4 N41E 94.64(18) 2_567 2_567
N42C Cd4 N41E 103.48(15) . 2_567
N31A Cd4 N42A 72.0(9) 2_567 2_567
N42C Cd4 N42A 101.5(12) . 2_567
N41E Cd4 N42A 103.0(13) 2_567 2_567
N31A Cd4 N31C 91.97(18) 2_567 .
N42C Cd4 N31C 70.98(15) . .
N41E Cd4 N31C 164.46(17) 2_567 .
N42A Cd4 N31C 92.4(13) 2_567 .
N31A Cd4 N31E 91.4(2) 2_567 2_567
N42C Cd4 N31E 96.20(19) . 2_567
N41E Cd4 N31E 71.38(16) 2_567 2_567
N42A Cd4 N31E 162.3(13) 2_567 2_567
N31C Cd4 N31E 94.44(17) . 2_567
C12A N11A C16A 120.0 . .
C12A N11A Cd3 117.0(2) . .
C16A N11A Cd3 123.0(2) . .
C23A C12A C13A 122.1(3) . .
C23A C12A N11A 117.9(3) . .
C13A C12A N11A 120.0 . .
C12A C13A C14A 120.0 . .
C12A C13A H13A 120.0 . .
C14A C13A H13A 120.0 . .
C15A C14A C13A 120.0 . .
C15A C14A C19A 120.5(4) . .
C13A C14A C19A 119.5(4) . .
C15A C14A C17A 120.5(4) . .
C13A C14A C17A 119.5(4) . .
C14A C15A C16A 120.0 . .
C14A C15A H15A 120.0 . .
C16A C15A H15A 120.0 . .
C15A C16A N11A 120.0 . .
C15A C16A H16A 120.0 . .
N11A C16A H16A 120.0 . .
O18A C17A C14A 113.2(10) . .
O18A C17A H17A 108.9 . .
C14A C17A H17A 108.9 . .
O18A C17A H17B 108.9 . .
C14A C17A H17B 108.9 . .
H17A C17A H17B 107.8 . .
C17A O18A H18A 109.5 . .
O19A C19A C14A 111.8(9) . .
O19A C19A H19A 109.3 . .
C14A C19A H19A 109.3 . .
O19A C19A H19B 109.3 . .
C14A C19A H19B 109.3 . .
H19A C19A H19B 107.9 . .
C19A O19A H20C 109.5 . .
C26A N21A N22A 121.8(4) . .
C26A N21A C25A 130.0(4) . .
N22A N21A C25A 108.0 . .
C23A N22A N21A 108.0 . .
C23A N22A Cd3 114.5(2) . .
N21A N22A Cd3 137.0(2) . .
C12A C23A N22A 119.1(3) . .
C12A C23A C24A 132.7(3) . .
N22A C23A C24A 108.0 . .
C25A C24A C23A 108.0 . .
C25A C24A H24A 126.0 . .
C23A C24A H24A 126.0 . .
C24A C25A N21A 108.0 . .
C24A C25A H25A 126.0 . .
N21A C25A H25A 126.0 . .
N21A C26A C51A 115.6(5) . .
N21A C26A H26A 108.4 . .
C51A C26A H26A 108.4 . .
N21A C26A H26B 108.4 . .
C51A C26A H26B 108.4 . .
H26A C26A H26B 107.4 . .
C32A N31A C36A 120.0 . .
C32A N31A Cd4 116.2(3) . 2_567
C36A N31A Cd4 123.8(3) . 2_567
C43A C32A N31A 118.2(4) . .
C43A C32A C33A 121.8(4) . .
N31A C32A C33A 120.0 . .
C32A C33A C34A 120.0 . .
C32A C33A H33A 120.0 . .
C34A C33A H33A 120.0 . .
C35A C34A C33A 120.0 . .
C35A C34A C39A 123.6(8) . .
C33A C34A C39A 116.4(8) . .
C35A C34A C37A 123.6(8) . .
C33A C34A C37A 116.4(8) . .
C36A C35A C34A 120.0 . .
C36A C35A H35A 120.0 . .
C34A C35A H35A 120.0 . .
C35A C36A N31A 120.0 . .
C35A C36A H36A 120.0 . .
N31A C36A H36A 120.0 . .
O38A C37A C34A 105.6(15) . .
O38A C37A H37A 110.6 . .
C34A C37A H37A 110.6 . .
O38A C37A H37B 110.6 . .
C34A C37A H37B 110.6 . .
H37A C37A H37B 108.8 . .
C37A O38A H38A 109.5 . .
O39A C39A C34A 108.1(16) . .
O39A C39A H39A 110.1 . .
C34A C39A H39A 110.1 . .
O39A C39A H39B 110.1 . .
C34A C39A H39B 110.1 . .
H39A C39A H39B 108.4 . .
C39A O39A H40C 109.5 . .
C46A N41A C45A 129.4(4) . .
C46A N41A N42A 122.5(4) . .
C45A N41A N42A 108.0 . .
N41A N42A C43A 108.0 . .
N41A N42A Cd4 137.8(2) . 2_567
C43A N42A Cd4 113.9(2) . 2_567
C32A C43A C44A 132.5(4) . .
C32A C43A N42A 119.5(4) . .
C44A C43A N42A 108.0 . .
C45A C44A C43A 108.0 . .
C45A C44A H44A 126.0 . .
C43A C44A H44A 126.0 . .
N41A C45A C44A 108.0 . .
N41A C45A H45A 126.0 . .
C44A C45A H45A 126.0 . .
N41A C46A C64A 114.5(5) . .
N41A C46A H46A 108.6 . .
C64A C46A H46A 108.6 . .
N41A C46A H46B 108.6 . .
C64A C46A H46B 108.6 . .
H46A C46A H46B 107.6 . .
C52A C51A C56A 120.0 . .
C52A C51A C26A 118.1(3) . .
C56A C51A C26A 121.7(3) . .
C51A C52A C53A 120.0 . .
C51A C52A H52A 120.0 . .
C53A C52A H52A 120.0 . .
C54A C53A C52A 120.0 . .
C54A C53A H53A 120.0 . .
C52A C53A H53A 120.0 . .
C55A C54A C53A 120.0 . .
C55A C54A H54A 120.0 . .
C53A C54A H54A 120.0 . .
C54A C55A C56A 120.0 . .
C54A C55A C64A 120.0 . .
C56A C55A C64A 120.0 . .
C61A C56A C55A 120.0 . .
C61A C56A C51A 120.0 . .
C55A C56A C51A 120.0 . .
C56A C61A C62A 120.0 . .
C56A C61A H61A 120.0 . .
C62A C61A H61A 120.0 . .
C63A C62A C61A 120.0 . .
C63A C62A H62A 120.0 . .
C61A C62A H62A 120.0 . .
C64A C63A C62A 120.0 . .
C64A C63A H63A 120.0 . .
C62A C63A H63A 120.0 . .
C63A C64A C55A 120.0 . .
C63A C64A C46A 120.0(3) . .
C55A C64A C46A 119.7(3) . .
C12B N11B C16B 120.0 . .
C12B N11B Cd3 115.8(3) . .
C16B N11B Cd3 123.7(3) . .
C23B C12B N11B 117.4(4) . .
C23B C12B C13B 122.6(4) . .
N11B C12B C13B 120.0 . .
C12B C13B C14B 120.0 . .
C12B C13B H13B 120.0 . .
C14B C13B H13B 120.0 . .
C13B C14B C15B 120.0 . .
C13B C14B C17B 108.5(7) . .
C15B C14B C17B 131.3(7) . .
C14B C15B C16B 120.0 . .
C14B C15B H15B 120.0 . .
C16B C15B H15B 120.0 . .
C15B C16B N11B 120.0 . .
C15B C16B H16B 120.0 . .
N11B C16B H16B 120.0 . .
O18B C17B C14B 100.8(12) . .
O18B C17B H17Y 111.6 . .
C14B C17B H17Y 111.6 . .
O18B C17B H17Z 111.6 . .
C14B C17B H17Z 111.6 . .
H17Y C17B H17Z 109.4 . .
C17B O18B H18B 109.5 . .
C26B N21B N22B 121.3(5) . .
C26B N21B C25B 130.5(5) . .
N22B N21B C25B 108.0 . .
N21B N22B C23B 108.0 . .
N21B N22B Cd3 135.4(3) . .
C23B N22B Cd3 116.2(3) . .
C12B C23B N22B 120.0(5) . .
C12B C23B C24B 131.7(5) . .
N22B C23B C24B 108.0 . .
C25B C24B C23B 108.0 . .
C25B C24B H24B 126.0 . .
C23B C24B H24B 126.0 . .
N21B C25B C24B 108.0 . .
N21B C25B H25B 126.0 . .
C24B C25B H25B 126.0 . .
N21B C26B C51B 114.7(7) . .
N21B C26B H26C 108.6 . .
C51B C26B H26C 108.6 . .
N21B C26B H26D 108.6 . .
C51B C26B H26D 108.6 . .
H26C C26B H26D 107.6 . .
C32B N31B C36B 120.0 . .
C32B N31B Cd2 117.2(2) . .
C36B N31B Cd2 122.7(2) . .
C43B C32B N31B 118.6(3) . .
C43B C32B C33B 121.3(3) . .
N31B C32B C33B 120.0 . .
C34B C33B C32B 120.0 . .
C34B C33B H33B 120.0 . .
C32B C33B H33B 120.0 . .
C33B C34B C35B 120.0 . .
C33B C34B C39B 117.9(5) . .
C35B C34B C39B 122.1(5) . .
C33B C34B C37B 117.9(5) . .
C35B C34B C37B 122.1(5) . .
C34B C35B C36B 120.0 . .
C34B C35B H35B 120.0 . .
C36B C35B H35B 120.0 . .
C35B C36B N31B 120.0 . .
C35B C36B H36B 120.0 . .
N31B C36B H36B 120.0 . .
O38B C37B C34B 108.8(9) . .
O38B C37B H37C 109.9 . .
C34B C37B H37C 109.9 . .
O38B C37B H37D 109.9 . .
C34B C37B H37D 109.9 . .
H37C C37B H37D 108.3 . .
C37B O38B H38B 109.5 . .
O39B C39B C34B 117.3(10) . .
O39B C39B H39C 108.0 . .
C34B C39B H39C 108.0 . .
O39B C39B H39D 108.0 . .
C34B C39B H39D 108.0 . .
H39C C39B H39D 107.2 . .
C39B O39B H40E 109.5 . .
C46B N41B N42B 123.0(4) . .
C46B N41B C45B 128.5(4) . .
N42B N41B C45B 108.0 . .
N41B N42B C43B 108.0 . .
N41B N42B Cd2 139.0(2) . .
C43B N42B Cd2 112.9(2) . .
C32B C43B C44B 132.5(3) . .
C32B C43B N42B 119.5(3) . .
C44B C43B N42B 108.0 . .
C43B C44B C45B 108.0 . .
C43B C44B H44B 126.0 . .
C45B C44B H44B 126.0 . .
N41B C45B C44B 108.0 . .
N41B C45B H45B 126.0 . .
C44B C45B H45B 126.0 . .
N41B C46B C64B 113.4(5) . .
N41B C46B H46C 108.9 . .
C64B C46B H46C 108.9 . .
N41B C46B H46D 108.9 . .
C64B C46B H46D 108.9 . .
H46C C46B H46D 107.7 . .
C52B C51B C56B 120.0 . .
C52B C51B C26B 120.0(4) . .
C56B C51B C26B 119.9(4) . .
C51B C52B C53B 120.0 . .
C51B C52B H52B 120.0 . .
C53B C52B H52B 120.0 . .
C54B C53B C52B 120.0 . .
C54B C53B H53B 120.0 . .
C52B C53B H53B 120.0 . .
C53B C54B C55B 120.0 . .
C53B C54B H54B 120.0 . .
C55B C54B H54B 120.0 . .
C54B C55B C56B 120.0 . .
C54B C55B C64B 120.0 . .
C56B C55B C64B 120.0 . .
C61B C56B C55B 120.0 . .
C61B C56B C51B 120.0 . .
C55B C56B C51B 120.0 . .
C56B C61B C62B 120.0 . .
C56B C61B H61B 120.0 . .
C62B C61B H61B 120.0 . .
C63B C62B C61B 120.0 . .
C63B C62B H62B 120.0 . .
C61B C62B H62B 120.0 . .
C64B C63B C62B 120.0 . .
C64B C63B H63B 120.0 . .
C62B C63B H63B 120.0 . .
C63B C64B C55B 120.0 . .
C63B C64B C46B 119.2(3) . .
C55B C64B C46B 120.7(3) . .
C12C N11C C16C 120.0 . .
C12C N11C Cd2 116.8(2) . .
C16C N11C Cd2 123.2(2) . .
C23C C12C C13C 122.9(4) . .
C23C C12C N11C 117.1(4) . .
C13C C12C N11C 120.0 . .
C12C C13C C14C 120.0 . .
C12C C13C H13C 120.0 . .
C14C C13C H13C 120.0 . .
C15C C14C C13C 120.0 . .
C15C C14C C19C 122.1(6) . .
C13C C14C C19C 117.9(6) . .
C15C C14C C17C 122.1(6) . .
C13C C14C C17C 117.9(6) . .
C14C C15C C16C 120.0 . .
C14C C15C H15C 120.0 . .
C16C C15C H15C 120.0 . .
C15C C16C N11C 120.0 . .
C15C C16C H16C 120.0 . .
N11C C16C H16C 120.0 . .
O18C C17C C14C 110.4(9) . .
O18C C17C H17C 109.6 . .
C14C C17C H17C 109.6 . .
O18C C17C H17D 109.6 . .
C14C C17C H17D 109.6 . .
H17C C17C H17D 108.1 . .
C17C O18C H28C 109.5 . .
O19C C19C C14C 114.0(13) . .
O19C C19C H19C 108.8 . .
C14C C19C H19C 108.8 . .
O19C C19C H19D 108.8 . .
C14C C19C H19D 108.8 . .
H19C C19C H19D 107.7 . .
C19C O19C H19E 109.5 . .
C26C N21C N22C 120.4(4) . .
C26C N21C C25C 131.3(4) . .
N22C N21C C25C 108.0 . .
C23C N22C N21C 108.0 . .
C23C N22C Cd2 112.4(2) . .
N21C N22C Cd2 138.9(2) . .
C12C C23C N22C 121.1(4) . .
C12C C23C C24C 130.8(4) . .
N22C C23C C24C 108.0 . .
C23C C24C C25C 108.0 . .
C23C C24C H24C 126.0 . .
C25C C24C H24C 126.0 . .
C24C C25C N21C 108.0 . .
C24C C25C H25C 126.0 . .
N21C C25C H25C 126.0 . .
N21C C26C C51C 115.7(5) . .
N21C C26C H26E 108.3 . .
C51C C26C H26E 108.3 . .
N21C C26C H26F 108.3 . .
C51C C26C H26F 108.3 . .
H26E C26C H26F 107.4 . .
C32C N31C C36C 120.0 . .
C32C N31C Cd4 115.9(2) . .
C36C N31C Cd4 123.8(2) . .
C43C C32C C33C 122.7(3) . .
C43C C32C N31C 117.1(3) . .
C33C C32C N31C 120.0 . .
C34C C33C C32C 120.0 . .
C34C C33C H33C 120.0 . .
C32C C33C H33C 120.0 . .
C33C C34C C35C 120.0 . .
C33C C34C C39C 118.4(5) . .
C35C C34C C39C 121.6(5) . .
C33C C34C C37C 118.4(5) . .
C35C C34C C37C 121.6(5) . .
C36C C35C C34C 120.0 . .
C36C C35C H35C 120.0 . .
C34C C35C H35C 120.0 . .
C35C C36C N31C 120.0 . .
C35C C36C H36C 120.0 . .
N31C C36C H36C 120.0 . .
O38C C37C C34C 110.7(10) . .
O38C C37C H37E 109.5 . .
C34C C37C H37E 109.5 . .
O38C C37C H47F 109.5 . .
C34C C37C H47F 109.5 . .
H37E C37C H47F 108.1 . .
C37C O38C H38C 109.5 . .
O39C C39C C34C 109.8(9) . .
O39C C39C H39E 109.7 . .
C34C C39C H39E 109.7 . .
O39C C39C H39F 109.7 . .
C34C C39C H39F 109.7 . .
H39E C39C H39F 108.2 . .
C39C O39C H39G 109.5 . .
C46C N41C C45C 129.9(4) . .
C46C N41C N42C 122.0(4) . .
C45C N41C N42C 108.0 . .
C43C N42C N41C 108.0 . .
C43C N42C Cd4 114.5(2) . .
N41C N42C Cd4 136.9(2) . .
C32C C43C N42C 120.4(4) . .
C32C C43C C44C 131.4(4) . .
N42C C43C C44C 108.0 . .
C43C C44C C45C 108.0 . .
C43C C44C H44C 126.0 . .
C45C C44C H44C 126.0 . .
N41C C45C C44C 108.0 . .
N41C C45C H45C 126.0 . .
C44C C45C H45C 126.0 . .
N41C C46C C64C 115.6(5) . .
N41C C46C H46E 108.4 . .
C64C C46C H46E 108.4 . .
N41C C46C H46F 108.4 . .
C64C C46C H46F 108.4 . .
H46E C46C H46F 107.4 . .
C52C C51C C56C 120.0 . .
C52C C51C C26C 117.5(3) . .
C56C C51C C26C 122.4(3) . .
C53C C52C C51C 120.0 . .
C53C C52C H52C 120.0 . .
C51C C52C H52C 120.0 . .
C52C C53C C54C 120.0 . .
C52C C53C H53C 120.0 . .
C54C C53C H53C 120.0 . .
C53C C54C C55C 120.0 . .
C53C C54C H54C 120.0 . .
C55C C54C H54C 120.0 . .
C56C C55C C54C 120.0 . .
C56C C55C C64C 120.0 . .
C54C C55C C64C 120.0 . .
C61C C56C C55C 120.0 . .
C61C C56C C51C 120.0 . .
C55C C56C C51C 120.0 . .
C62C C61C C56C 120.0 . .
C62C C61C H61C 120.0 . .
C56C C61C H61C 120.0 . .
C61C C62C C63C 120.0 . .
C61C C62C H62C 120.0 . .
C63C C62C H62C 120.0 . .
C64C C63C C62C 120.0 . .
C64C C63C H63C 120.0 . .
C62C C63C H63C 120.0 . .
C63C C64C C55C 120.0 . .
C63C C64C C46C 119.8(3) . .
C55C C64C C46C 120.1(3) . .
C12D N11D C16D 120.0 . .
C12D N11D Cd1 116.43(19) . .
C16D N11D Cd1 122.74(18) . .
C23D C12D N11D 117.5(3) . .
C23D C12D C13D 122.5(3) . .
N11D C12D C13D 120.0 . .
C14D C13D C12D 120.0 . .
C14D C13D H13D 120.0 . .
C12D C13D H13D 120.0 . .
C13D C14D C15D 120.0 . .
C13D C14D C17D 119.5(4) . .
C15D C14D C17D 120.5(4) . .
C16D C15D C14D 120.0 . .
C16D C15D H15D 120.0 . .
C14D C15D H15D 120.0 . .
C15D C16D N11D 120.0 . .
C15D C16D H16D 120.0 . .
N11D C16D H16D 120.0 . .
O18D C17D C14D 112.3(7) . .
O18D C17D H18C 109.1 . .
C14D C17D H18C 109.1 . .
O18D C17D H47D 109.1 . .
C14D C17D H47D 109.1 . .
H18C C17D H47D 107.9 . .
C17D O18D H18D 109.5 . .
C26D N21D C25D 129.9(4) . .
C26D N21D N22D 122.0(4) . .
C25D N21D N22D 108.0 . .
N21D N22D C23D 108.0 . .
N21D N22D Cd1 136.3(2) . .
C23D N22D Cd1 115.4(2) . .
C12D C23D C24D 132.0(3) . .
C12D C23D N22D 120.0(3) . .
C24D C23D N22D 108.0 . .
C23D C24D C25D 108.0 . .
C23D C24D H24D 126.0 . .
C25D C24D H24D 126.0 . .
N21D C25D C24D 108.0 . .
N21D C25D H25D 126.0 . .
C24D C25D H25D 126.0 . .
N21D C26D C51D 114.4(5) . .
N21D C26D H26G 108.7 . .
C51D C26D H26G 108.7 . .
N21D C26D H26H 108.7 . .
C51D C26D H26H 108.7 . .
H26G C26D H26H 107.6 . .
C32D N31D C36D 120.0 . .
C32D N31D Cd3 117.06(19) . 2_567
C36D N31D Cd3 122.87(19) . 2_567
C43D C32D N31D 117.9(3) . .
C43D C32D C33D 122.1(3) . .
N31D C32D C33D 120.0 . .
C32D C33D C34D 120.0 . .
C32D C33D H33D 120.0 . .
C34D C33D H33D 120.0 . .
C35D C34D C33D 120.0 . .
C35D C34D C39D 120.7(4) . .
C33D C34D C39D 119.3(4) . .
C35D C34D C37D 120.7(4) . .
C33D C34D C37D 119.3(4) . .
C36D C35D C34D 120.0 . .
C36D C35D H35D 120.0 . .
C34D C35D H35D 120.0 . .
C35D C36D N31D 120.0 . .
C35D C36D H36D 120.0 . .
N31D C36D H36D 120.0 . .
O38D C37D C34D 115.6(7) . .
O38D C37D H38E 108.4 . .
C34D C37D H38E 108.4 . .
O38D C37D H37F 108.4 . .
C34D C37D H37F 108.4 . .
H38E C37D H37F 107.5 . .
C37D O38D H38D 109.5 . .
O39D C39D C34D 111.9(10) . .
O39D C39D H41E 109.2 . .
C34D C39D H41E 109.2 . .
O39D C39D H41F 109.2 . .
C34D C39D H41F 109.2 . .
H41E C39D H41F 107.9 . .
C39D O39D H39H 109.5 . .
C46D N41D N42D 123.4(4) . .
C46D N41D C45D 128.2(4) . .
N42D N41D C45D 108.0 . .
C43D N42D N41D 108.0 . .
C43D N42D Cd3 112.11(19) . 2_567
N41D N42D Cd3 139.54(19) . 2_567
C32D C43D N42D 120.6(3) . .
C32D C43D C44D 131.4(3) . .
N42D C43D C44D 108.0 . .
C45D C44D C43D 108.0 . .
C45D C44D H44D 126.0 . .
C43D C44D H44D 126.0 . .
C44D C45D N41D 108.0 . .
C44D C45D H45D 126.0 . .
N41D C45D H45D 126.0 . .
N41D C46D C64D 115.3(4) . .
N41D C46D H46G 108.5 . .
C64D C46D H46G 108.5 . .
N41D C46D H46H 108.5 . .
C64D C46D H46H 108.5 . .
H46G C46D H46H 107.5 . .
C52D C51D C56D 120.0 . .
C52D C51D C26D 121.0(3) . .
C56D C51D C26D 118.9(3) . .
C51D C52D C53D 120.0 . .
C51D C52D H52D 120.0 . .
C53D C52D H52D 120.0 . .
C52D C53D C54D 120.0 . .
C52D C53D H53D 120.0 . .
C54D C53D H53D 120.0 . .
C55D C54D C53D 120.0 . .
C55D C54D H54D 120.0 . .
C53D C54D H54D 120.0 . .
C54D C55D C56D 120.0 . .
C54D C55D C64D 120.0 . .
C56D C55D C64D 120.0 . .
C61D C56D C55D 120.0 . .
C61D C56D C51D 120.0 . .
C55D C56D C51D 120.0 . .
C56D C61D C62D 120.0 . .
C56D C61D H61D 120.0 . .
C62D C61D H61D 120.0 . .
C61D C62D C63D 120.0 . .
C61D C62D H62D 120.0 . .
C63D C62D H62D 120.0 . .
C64D C63D C62D 120.0 . .
C64D C63D H63D 120.0 . .
C62D C63D H63D 120.0 . .
C63D C64D C55D 120.0 . .
C63D C64D C46D 117.9(3) . .
C55D C64D C46D 122.1(3) . .
C12E N11E C16E 120.0 . .
C12E N11E Cd1 116.22(19) . .
C16E N11E Cd1 123.79(19) . .
C23E C12E C13E 121.1(3) . .
C23E C12E N11E 118.9(3) . .
C13E C12E N11E 120.0 . .
C12E C13E C14E 120.0 . .
C12E C13E H13E 120.0 . .
C14E C13E H13E 120.0 . .
C13E C14E C15E 120.0 . .
C13E C14E C17E 119.6(4) . .
C15E C14E C17E 120.4(4) . .
C16E C15E C14E 120.0 . .
C16E C15E H15E 120.0 . .
C14E C15E H15E 120.0 . .
C15E C16E N11E 120.0 . .
C15E C16E H16E 120.0 . .
N11E C16E H16E 120.0 . .
O18E C17E C14E 110.9(5) . .
O18E C17E H17E 109.5 . .
C14E C17E H17E 109.5 . .
O18E C17E H17F 109.5 . .
C14E C17E H17F 109.5 . .
H17E C17E H17F 108.0 . .
C17E O18E H18E 109.5 . .
C26E N21E C25E 127.9(4) . .
C26E N21E N22E 122.8(4) . .
C25E N21E N22E 108.0 . .
C23E N22E N21E 108.0 . .
C23E N22E Cd1 113.1(2) . .
N21E N22E Cd1 138.9(2) . .
C12E C23E N22E 120.3(3) . .
C12E C23E C24E 131.7(3) . .
N22E C23E C24E 108.0 . .
C25E C24E C23E 108.0 . .
C25E C24E H24E 126.0 . .
C23E C24E H24E 126.0 . .
C24E C25E N21E 108.0 . .
C24E C25E H25E 126.0 . .
N21E C25E H25E 126.0 . .
N21E C26E C51E 114.0(5) . .
N21E C26E H26I 108.8 . .
C51E C26E H26I 108.8 . .
N21E C26E H26J 108.8 . .
C51E C26E H26J 108.8 . .
H26I C26E H26J 107.7 . .
C32E N31E C36E 120.0 . .
C32E N31E Cd4 115.2(3) . 2_567
C36E N31E Cd4 124.8(3) . 2_567
C45E C32E C33E 121.9(4) . .
C45E C32E N31E 118.0(4) . .
C33E C32E N31E 120.0 . .
C32E C33E C34E 120.0 . .
C32E C33E H33E 120.0 . .
C34E C33E H33E 120.0 . .
C35E C34E C33E 120.0 . .
C35E C34E C39E 122.8(7) . .
C33E C34E C39E 117.1(7) . .
C35E C34E C37E 122.8(7) . .
C33E C34E C37E 117.1(7) . .
C34E C35E C36E 120.0 . .
C34E C35E H35E 120.0 . .
C36E C35E H35E 120.0 . .
C35E C36E N31E 120.0 . .
C35E C36E H36E 120.0 . .
N31E C36E H36E 120.0 . .
O38E C37E C34E 113.9(12) . .
O38E C37E H37G 108.8 . .
C34E C37E H37G 108.8 . .
O38E C37E H37H 108.8 . .
C34E C37E H37H 108.8 . .
H37G C37E H37H 107.7 . .
C37E O38E H58E 109.5 . .
O39E C39E C34E 117.3(16) . .
O39E C39E H40G 108.0 . .
C34E C39E H40G 108.0 . .
O39E C39E H40H 108.0 . .
C34E C39E H40H 108.0 . .
H40G C39E H40H 107.2 . .
C39E O39E H39I 109.5 . .
N42E N41E C45E 108.0 . .
N42E N41E Cd4 137.0(2) . 2_567
C45E N41E Cd4 114.6(2) . 2_567
C46E N42E N41E 121.8(4) . .
C46E N42E C43E 129.8(4) . .
N41E N42E C43E 108.0 . .
N42E C43E C44E 108.0 . .
N42E C43E H43E 126.0 . .
C44E C43E H43E 126.0 . .
C45E C44E C43E 108.0 . .
C45E C44E H44E 126.0 . .
C43E C44E H44E 126.0 . .
C32E C45E N41E 120.3(4) . .
C32E C45E C44E 131.7(4) . .
N41E C45E C44E 108.0 . .
N42E C46E C64E 114.8(5) . .
N42E C46E H46I 108.6 . .
C64E C46E H46I 108.6 . .
N42E C46E H46J 108.6 . .
C64E C46E H46J 108.6 . .
H46I C46E H46J 107.5 . .
C52E C51E C56E 120.0 . .
C52E C51E C26E 118.5(3) . .
C56E C51E C26E 121.5(3) . .
C51E C52E C53E 120.0 . .
C51E C52E H52E 120.0 . .
C53E C52E H52E 120.0 . .
C54E C53E C52E 120.0 . .
C54E C53E H53E 120.0 . .
C52E C53E H53E 120.0 . .
C53E C54E C55E 120.0 . .
C53E C54E H54E 120.0 . .
C55E C54E H54E 120.0 . .
C54E C55E C56E 120.0 . .
C54E C55E C64E 120.0 . .
C56E C55E C64E 120.0 . .
C61E C56E C55E 120.0 . .
C61E C56E C51E 120.0 . .
C55E C56E C51E 120.0 . .
C56E C61E C62E 120.0 . .
C56E C61E H61E 120.0 . .
C62E C61E H61E 120.0 . .
C63E C62E C61E 120.0 . .
C63E C62E H62E 120.0 . .
C61E C62E H62E 120.0 . .
C64E C63E C62E 120.0 . .
C64E C63E H63E 120.0 . .
C62E C63E H63E 120.0 . .
C63E C64E C55E 120.0 . .
C63E C64E C46E 119.9(3) . .
C55E C64E C46E 120.1(3) . .
C12F N11F C16F 120.0 . .
C12F N11F Cd2 117.37(19) . .
C16F N11F Cd2 122.56(19) . .
C23F C12F C13F 123.1(3) . .
C23F C12F N11F 116.8(3) . .
C13F C12F N11F 120.0 . .
C14F C13F C12F 120.0 . .
C14F C13F H13F 120.0 . .
C12F C13F H13F 120.0 . .
C13F C14F C15F 120.0 . .
C13F C14F C17F 119.1(4) . .
C15F C14F C17F 120.9(4) . .
C16F C15F C14F 120.0 . .
C16F C15F H15F 120.0 . .
C14F C15F H15F 120.0 . .
C15F C16F N11F 120.0 . .
C15F C16F H16F 120.0 . .
N11F C16F H16F 120.0 . .
O18F C17F C14F 112.6(6) . .
O18F C17F H17G 109.1 . .
C14F C17F H17G 109.1 . .
O18F C17F H17H 109.1 . .
C14F C17F H17H 109.1 . .
H17G C17F H17H 107.8 . .
C17F O18F H18F 109.5 . .
C26F N21F N22F 120.7(4) . .
C26F N21F C25F 130.7(4) . .
N22F N21F C25F 108.0 . .
N21F N22F C23F 108.0 . .
N21F N22F Cd2 135.2(2) . .
C23F N22F Cd2 116.7(2) . .
C12F C23F C24F 132.6(4) . .
C12F C23F N22F 119.1(4) . .
C24F C23F N22F 108.0 . .
C25F C24F C23F 108.0 . .
C25F C24F H24F 126.0 . .
C23F C24F H24F 126.0 . .
C24F C25F N21F 108.0 . .
C24F C25F H25F 126.0 . .
N21F C25F H25F 126.0 . .
N21F C26F C51F 113.9(6) . .
N21F C26F H26K 108.8 . .
C51F C26F H26K 108.8 . .
N21F C26F H26L 108.8 . .
C51F C26F H26L 108.8 . .
H26K C26F H26L 107.7 . .
C32F N31F C36F 120.0 . .
C32F N31F Cd1 116.4(2) . .
C36F N31F Cd1 123.6(2) . .
C43F C32F N31F 117.5(4) . .
C43F C32F C33F 122.4(4) . .
N31F C32F C33F 120.0 . .
C34F C33F C32F 120.0 . .
C34F C33F H33F 120.0 . .
C32F C33F H33F 120.0 . .
C33F C34F C35F 120.0 . .
C33F C34F C37F 122.9(7) . .
C35F C34F C37F 117.1(7) . .
C34F C35F C36F 120.0 . .
C34F C35F H35F 120.0 . .
C36F C35F H35F 120.0 . .
C35F C36F N31F 120.0 . .
C35F C36F H36F 120.0 . .
N31F C36F H36F 120.0 . .
O38F C37F C34F 114.2(12) . .
O38F C37F H40F 108.7 . .
C34F C37F H40F 108.7 . .
O38F C37F H51F 108.7 . .
C34F C37F H51F 108.7 . .
H40F C37F H51F 107.6 . .
C37F O38F H38F 109.5 . .
C46F N41F N42F 123.2(4) . .
C46F N41F C45F 128.8(4) . .
N42F N41F C45F 108.0 . .
C43F N42F N41F 108.0 . .
C43F N42F Cd1 113.8(2) . .
N41F N42F Cd1 138.1(2) . .
C32F C43F N42F 119.8(4) . .
C32F C43F C44F 132.1(4) . .
N42F C43F C44F 108.0 . .
C45F C44F C43F 108.0 . .
C45F C44F H44F 126.0 . .
C43F C44F H44F 126.0 . .
C44F C45F N41F 108.0 . .
C44F C45F H45F 126.0 . .
N41F C45F H45F 126.0 . .
N41F C46F C64F 113.8(5) . .
N41F C46F H46K 108.8 . .
C64F C46F H46K 108.8 . .
N41F C46F H46L 108.8 . .
C64F C46F H46L 108.8 . .
H46K C46F H46L 107.7 . .
C52F C51F C56F 120.0 . .
C52F C51F C26F 119.7(3) . .
C56F C51F C26F 120.3(3) . .
C53F C52F C51F 120.0 . .
C53F C52F H52F 120.0 . .
C51F C52F H52F 120.0 . .
C52F C53F C54F 120.0 . .
C52F C53F H53F 120.0 . .
C54F C53F H53F 120.0 . .
C55F C54F C53F 120.0 . .
C55F C54F H54F 120.0 . .
C53F C54F H54F 120.0 . .
C54F C55F C56F 120.0 . .
C54F C55F C64F 120.0 . .
C56F C55F C64F 120.0 . .
C61F C56F C55F 120.0 . .
C61F C56F C51F 120.0 . .
C55F C56F C51F 120.0 . .
C62F C61F C56F 120.0 . .
C62F C61F H61F 120.0 . .
C56F C61F H61F 120.0 . .
C61F C62F C63F 120.0 . .
C61F C62F H62F 120.0 . .
C63F C62F H62F 120.0 . .
C64F C63F C62F 120.0 . .
C64F C63F H63F 120.0 . .
C62F C63F H63F 120.0 . .
C63F C64F C55F 120.0 . .
C63F C64F C46F 120.4(3) . .
C55F C64F C46F 119.6(3) . .
O11 N1 O12 120.3(7) . .
O11 N1 O13 121.1(7) . .
O12 N1 O13 118.4(6) . .
O22 N2 O23 122.2(7) . .
O22 N2 O21 119.0(7) . .
O23 N2 O21 118.6(6) . .
O32 N3 O33 127.4(10) . .
O32 N3 O31 120.2(9) . .
O33 N3 O31 112.3(8) . .
O41 N4 O43 119.7(9) . .
O41 N4 O42 118.6(9) . .
O43 N4 O42 121.7(9) . .
O51 N5 O53 121.2(11) . .
O51 N5 O52 118.3(10) . .
O53 N5 O52 119.7(11) . .
O61 N6 O63 120.0(12) . .
O61 N6 O62 119.9(12) . .
O63 N6 O62 118.8(12) . .
O83 N8 O81 119.5(10) . .
O83 N8 O82 117.7(10) . .
O81 N8 O82 120.3(9) . .
O71 N7 O72 116.2(11) . .
O71 N7 O73 114.1(11) . .
O72 N7 O73 116.3(11) . .
C14S N11S C13S 122.2(8) . .
C14S N11S C12S 122.4(9) . .
C13S N11S C12S 115.4(9) . .
N11S C12S H12A 109.5 . .
N11S C12S H12B 109.5 . .
H12A C12S H12B 109.5 . .
N11S C12S H12C 109.5 . .
H12A C12S H12C 109.5 . .
H12B C12S H12C 109.5 . .
N11S C13S H13G 109.5 . .
N11S C13S H13H 109.5 . .
H13G C13S H13H 109.5 . .
N11S C13S H13I 109.5 . .
H13G C13S H13I 109.5 . .
H13H C13S H13I 109.5 . .
O15S C14S N11S 127.2(10) . .
O15S C14S H14S 116.4 . .
N11S C14S H14S 116.4 . .
C24S N21S C22S 125.9(12) . .
C24S N21S C23S 120.6(11) . .
C22S N21S C23S 113.5(11) . .
N21S C22S H22G 109.5 . .
N21S C22S H22H 109.5 . .
H22G C22S H22H 109.5 . .
N21S C22S H22I 109.5 . .
H22G C22S H22I 109.5 . .
H22H C22S H22I 109.5 . .
N21S C23S H23A 109.5 . .
N21S C23S H23B 109.5 . .
H23A C23S H23B 109.5 . .
N21S C23S H23C 109.5 . .
H23A C23S H23C 109.5 . .
H23B C23S H23C 109.5 . .
O25S C24S N21S 124.1(11) . .
O25S C24S H24S 118.0 . .
N21S C24S H24S 118.0 . .
C34S N31S C32S 120.5(6) . .
C34S N31S C33S 122.9(7) . .
C32S N31S C33S 116.6(6) . .
N31S C32S H32A 109.5 . .
N31S C32S H32B 109.5 . .
H32A C32S H32B 109.5 . .
N31S C32S H32C 109.5 . .
H32A C32S H32C 109.5 . .
H32B C32S H32C 109.5 . .
N31S C33S H33G 109.5 . .
N31S C33S H33H 109.5 . .
H33G C33S H33H 109.5 . .
N31S C33S H33I 109.5 . .
H33G C33S H33I 109.5 . .
H33H C33S H33I 109.5 . .
O35S C34S N31S 126.0(8) . .
O35S C34S H34S 117.0 . .
N31S C34S H34S 117.0 . .
C44S N41S C42S 129(2) . .
C44S N41S C43S 118.8(18) . .
C42S N41S C43S 111(2) . .
N41S C42S H42E 109.5 . .
N41S C42S H42G 109.5 . .
H42E C42S H42G 109.5 . .
N41S C42S H42H 109.5 . .
H42E C42S H42H 109.5 . .
H42G C42S H42H 109.5 . .
N41S C43S H43A 109.5 . .
N41S C43S H43B 109.5 . .
H43A C43S H43B 109.5 . .
N41S C43S H43C 109.5 . .
H43A C43S H43C 109.5 . .
H43B C43S H43C 109.5 . .
O45S C44S N41S 124.5(19) . .
O45S C44S H44S 117.8 . .
N41S C44S H44S 117.8 . .
C54S N51S C52S 129.0(14) . .
C54S N51S C53S 120.3(13) . .
C52S N51S C53S 110.3(13) . .
O55S C54S N51S 124.1(16) . .
O55S C54S H54S 118.0 . .
N51S C54S H54S 118.0 . .
N51S C52S H52G 109.5 . .
N51S C52S H52H 109.5 . .
H52G C52S H52H 109.5 . .
N51S C52S H52I 109.5 . .
H52G C52S H52I 109.5 . .
H52H C52S H52I 109.5 . .
N51S C53S H53G 109.5 . .
N51S C53S H53H 109.5 . .
H53G C53S H53H 109.5 . .
N51S C53S H53I 109.5 . .
H53G C53S H53I 109.5 . .
H53H C53S H53I 109.5 . .
C64S N61S C63S 119.9(18) . .
C64S N61S C62S 128.2(17) . .
C63S N61S C62S 111.9(19) . .
N61S C62S H62G 109.5 . .
N61S C62S H62H 109.5 . .
H62G C62S H62H 109.5 . .
N61S C62S H62I 109.5 . .
H62G C62S H62I 109.5 . .
H62H C62S H62I 109.5 . .
N61S C63S H63G 109.5 . .
N61S C63S H63H 109.5 . .
H63G C63S H63H 109.5 . .
N61S C63S H63I 109.5 . .
H63G C63S H63I 109.5 . .
H63H C63S H63I 109.5 . .
O65S C64S N61S 127.3(17) . .
O65S C64S H64S 116.4 . .
N61S C64S H64S 116.4 . .
C74S N71S C72S 128.8(11) . .
C74S N71S C73S 114.3(11) . .
C72S N71S C73S 116.5(13) . .
N71S C72S H72A 109.5 . .
N71S C72S H72B 109.5 . .
H72A C72S H72B 109.5 . .
N71S C72S H72C 109.5 . .
H72A C72S H72C 109.5 . .
H72B C72S H72C 109.5 . .
N71S C73S H73A 109.5 . .
N71S C73S H73B 109.5 . .
H73A C73S H73B 109.5 . .
N71S C73S H73C 109.5 . .
H73A C73S H73C 109.5 . .
H73B C73S H73C 109.5 . .
O75S C74S N71S 117.0(12) . .
O75S C74S H74S 121.5 . .
N71S C74S H74S 121.5 . .
C84S N81S C83S 129(3) . .
C84S N81S C82S 116(2) . .
C83S N81S C82S 115(3) . .
N81S C82S H82A 109.5 . .
N81S C82S H82B 109.5 . .
H82A C82S H82B 109.5 . .
N81S C82S H82C 109.5 . .
H82A C82S H82C 109.5 . .
H82B C82S H82C 109.5 . .
N81S C83S H83A 109.5 . .
N81S C83S H83B 109.5 . .
H83A C83S H83B 109.5 . .
N81S C83S H83C 109.5 . .
H83A C83S H83C 109.5 . .
H83B C83S H83C 109.5 . .
N81S C84S O85S 107(3) . .
N81S C84S H84S 126.4 . .
O85S C84S H84S 126.4 . .

loop_
_geom_bond_atom_site_label_1
_geom_bond_atom_site_label_2
_geom_bond_distance
_geom_bond_site_symmetry_2
Cd1 N31F 2.294(3) .
Cd1 N42F 2.302(3) .
Cd1 N11E 2.331(3) .
Cd1 N22D 2.339(3) .
Cd1 N22E 2.372(3) .
Cd1 N11D 2.374(3) .
Cd2 N31B 2.285(3) .
Cd2 N11C 2.300(4) .
Cd2 N22F 2.327(3) .
Cd2 N22C 2.333(3) .
Cd2 N42B 2.364(3) .
Cd2 N11F 2.376(3) .
Cd3 N31D 2.284(3) 2_567
Cd3 N11A 2.306(3) .
Cd3 N22B 2.316(3) .
Cd3 N22A 2.330(3) .
Cd3 N42D 2.354(17) 2_567
Cd3 N11B 2.397(4) .
Cd4 N31A 2.302(4) 2_567
Cd4 N42C 2.309(3) .
Cd4 N41E 2.310(3) 2_567
Cd4 N42A 2.32(5) 2_567
Cd4 N31C 2.357(3) .
Cd4 N31E 2.361(4) 2_567
N11A C12A 1.3900 .
N11A C16A 1.3900 .
C12A C23A 1.364(4) .
C12A C13A 1.3900 .
C13A C14A 1.3900 .
C13A H13A 0.9500 .
C14A C15A 1.3900 .
C14A C19A 1.533(9) .
C14A C17A 1.533(9) .
C15A C16A 1.3900 .
C15A H15A 0.9500 .
C16A H16A 0.9500 .
C17A O18A 1.402(13) .
C17A H17A 0.9900 .
C17A H17B 0.9900 .
O18A H18A 0.8400 .
C19A O19A 1.408(12) .
C19A H19A 0.9900 .
C19A H19B 0.9900 .
O19A H20C 0.8400 .
N21A C26A 1.388(7) .
N21A N22A 1.4200 .
N21A C25A 1.4200 .
N22A C23A 1.4200 .
C23A C24A 1.4200 .
C24A C25A 1.4200 .
C24A H24A 0.9500 .
C25A H25A 0.9500 .
C26A C51A 1.532(7) .
C26A H26A 0.9900 .
C26A H26B 0.9900 .
N31A C32A 1.3900 .
N31A C36A 1.3900 .
N31A Cd4 2.302(4) 2_567
C32A C43A 1.356(5) .
C32A C33A 1.3900 .
C33A C34A 1.3900 .
C33A H33A 0.9500 .
C34A C35A 1.3900 .
C34A C39A 1.617(15) .
C34A C37A 1.617(15) .
C35A C36A 1.3900 .
C35A H35A 0.9500 .
C36A H36A 0.9500 .
C37A O38A 1.444(15) .
C37A H37A 0.9900 .
C37A H37B 0.9900 .
O38A H38A 0.8400 .
C39A O39A 1.437(15) .
C39A H39A 0.9900 .
C39A H39B 0.9900 .
O39A H40C 0.8400 .
N41A C46A 1.382(7) .
N41A C45A 1.4200 .
N41A N42A 1.4200 .
N42A C43A 1.4200 .
N42A Cd4 2.316(3) 2_567
C43A C44A 1.4200 .
C44A C45A 1.4200 .
C44A H44A 0.9500 .
C45A H45A 0.9500 .
C46A C64A 1.535(7) .
C46A H46A 0.9900 .
C46A H46B 0.9900 .
C51A C52A 1.3900 .
C51A C56A 1.3900 .
C52A C53A 1.3900 .
C52A H52A 0.9500 .
C53A C54A 1.3900 .
C53A H53A 0.9500 .
C54A C55A 1.3900 .
C54A H54A 0.9500 .
C55A C56A 1.3900 .
C55A C64A 1.3900 .
C56A C61A 1.3900 .
C61A C62A 1.3900 .
C61A H61A 0.9500 .
C62A C63A 1.3900 .
C62A H62A 0.9500 .
C63A C64A 1.3900 .
C63A H63A 0.9500 .
N11B C12B 1.3900 .
N11B C16B 1.3900 .
C12B C23B 1.308(6) .
C12B C13B 1.3900 .
C13B C14B 1.3900 .
C13B H13B 0.9500 .
C14B C15B 1.3900 .
C14B C17B 1.618(15) .
C15B C16B 1.3900 .
C15B H15B 0.9500 .
C16B H16B 0.9500 .
C17B O18B 1.337(12) .
C17B H17Y 0.9900 .
C17B H17Z 0.9900 .
O18B H18B 0.8400 .
N21B C26B 1.371(9) .
N21B N22B 1.4200 .
N21B C25B 1.4200 .
N22B C23B 1.4200 .
C23B C24B 1.4200 .
C24B C25B 1.4200 .
C24B H24B 0.9500 .
C25B H25B 0.9500 .
C26B C51B 1.528(9) .
C26B H26C 0.9900 .
C26B H26D 0.9900 .
N31B C32B 1.3900 .
N31B C36B 1.3900 .
C32B C43B 1.352(5) .
C32B C33B 1.3900 .
C33B C34B 1.3900 .
C33B H33B 0.9500 .
C34B C35B 1.3900 .
C34B C39B 1.498(10) .
C34B C37B 1.498(10) .
C35B C36B 1.3900 .
C35B H35B 0.9500 .
C36B H36B 0.9500 .
C37B O38B 1.412(12) .
C37B H37C 0.9900 .
C37B H37D 0.9900 .
O38B H38B 0.8400 .
C39B O39B 1.480(13) .
C39B H39C 0.9900 .
C39B H39D 0.9900 .
O39B H40E 0.8400 .
N41B C46B 1.390(8) .
N41B N42B 1.4200 .
N41B C45B 1.4200 .
N42B C43B 1.4200 .
C43B C44B 1.4200 .
C44B C45B 1.4200 .
C44B H44B 0.9500 .
C45B H45B 0.9500 .
C46B C64B 1.514(7) .
C46B H46C 0.9900 .
C46B H46D 0.9900 .
C51B C52B 1.3900 .
C51B C56B 1.3900 .
C52B C53B 1.3900 .
C52B H52B 0.9500 .
C53B C54B 1.3900 .
C53B H53B 0.9500 .
C54B C55B 1.3900 .
C54B H54B 0.9500 .
C55B C56B 1.3900 .
C55B C64B 1.3900 .
C56B C61B 1.3900 .
C61B C62B 1.3900 .
C61B H61B 0.9500 .
C62B C63B 1.3900 .
C62B H62B 0.9500 .
C63B C64B 1.3900 .
C63B H63B 0.9500 .
N11C C12C 1.3900 .
N11C C16C 1.3900 .
C12C C23C 1.345(5) .
C12C C13C 1.3900 .
C13C C14C 1.3900 .
C13C H13C 0.9500 .
C14C C15C 1.3900 .
C14C C19C 1.500(10) .
C14C C17C 1.500(10) .
C15C C16C 1.3900 .
C15C H15C 0.9500 .
C16C H16C 0.9500 .
C17C O18C 1.379(11) .
C17C H17C 0.9900 .
C17C H17D 0.9900 .
O18C H28C 0.8400 .
C19C O19C 1.371(14) .
C19C H19C 0.9900 .
C19C H19D 0.9900 .
O19C H19E 0.8400 .
N21C C26C 1.383(8) .
N21C N22C 1.4200 .
N21C C25C 1.4200 .
N22C C23C 1.4200 .
C23C C24C 1.4200 .
C24C C25C 1.4200 .
C24C H24C 0.9500 .
C25C H25C 0.9500 .
C26C C51C 1.520(7) .
C26C H26E 0.9900 .
C26C H26F 0.9900 .
N31C C32C 1.3900 .
N31C C36C 1.3900 .
C32C C43C 1.350(5) .
C32C C33C 1.3900 .
C33C C34C 1.3900 .
C33C H33C 0.9500 .
C34C C35C 1.3900 .
C34C C39C 1.517(9) .
C34C C37C 1.517(9) .
C35C C36C 1.3900 .
C35C H35C 0.9500 .
C36C H36C 0.9500 .
C37C O38C 1.412(13) .
C37C H37E 0.9900 .
C37C H47F 0.9900 .
O38C H38C 0.8400 .
C39C O39C 1.387(12) .
C39C H39E 0.9900 .
C39C H39F 0.9900 .
O39C H39G 0.8400 .
N41C C46C 1.371(7) .
N41C C45C 1.4200 .
N41C N42C 1.4200 .
N42C C43C 1.4200 .
C43C C44C 1.4200 .
C44C C45C 1.4200 .
C44C H44C 0.9500 .
C45C H45C 0.9500 .
C46C C64C 1.523(7) .
C46C H46E 0.9900 .
C46C H46F 0.9900 .
C51C C52C 1.3900 .
C51C C56C 1.3900 .
C52C C53C 1.3900 .
C52C H52C 0.9500 .
C53C C54C 1.3900 .
C53C H53C 0.9500 .
C54C C55C 1.3900 .
C54C H54C 0.9500 .
C55C C56C 1.3900 .
C55C C64C 1.3900 .
C56C C61C 1.3900 .
C61C C62C 1.3900 .
C61C H61C 0.9500 .
C62C C63C 1.3900 .
C62C H62C 0.9500 .
C63C C64C 1.3900 .
C63C H63C 0.9500 .
N11D C12D 1.3900 .
N11D C16D 1.3900 .
C12D C23D 1.338(4) .
C12D C13D 1.3900 .
C13D C14D 1.3900 .
C13D H13D 0.9500 .
C14D C15D 1.3900 .
C14D C17D 1.552(8) .
C15D C16D 1.3900 .
C15D H15D 0.9500 .
C16D H16D 0.9500 .
C17D O18D 1.389(10) .
C17D H18C 0.9900 .
C17D H47D 0.9900 .
O18D H18D 0.8400 .
N21D C26D 1.376(7) .
N21D C25D 1.4200 .
N21D N22D 1.4200 .
N22D C23D 1.4200 .
C23D C24D 1.4200 .
C24D C25D 1.4200 .
C24D H24D 0.9500 .
C25D H25D 0.9500 .
C26D C51D 1.529(7) .
C26D H26G 0.9900 .
C26D H26H 0.9900 .
N31D C32D 1.3900 .
N31D C36D 1.3900 .
N31D Cd3 2.284(3) 2_567
C32D C43D 1.344(4) .
C32D C33D 1.3900 .
C33D C34D 1.3900 .
C33D H33D 0.9500 .
C34D C35D 1.3900 .
C34D C39D 1.515(8) .
C34D C37D 1.515(8) .
C35D C36D 1.3900 .
C35D H35D 0.9500 .
C36D H36D 0.9500 .
C37D O38D 1.383(9) .
C37D H38E 0.9900 .
C37D H37F 0.9900 .
O38D H38D 0.8400 .
C39D O39D 1.394(14) .
C39D H41E 0.9900 .
C39D H41F 0.9900 .
O39D H39H 0.8400 .
N41D C46D 1.361(7) .
N41D N42D 1.4200 .
N41D C45D 1.4200 .
N42D C43D 1.4200 .
N42D Cd3 2.355(3) 2_567
C43D C44D 1.4200 .
C44D C45D 1.4200 .
C44D H44D 0.9500 .
C45D H45D 0.9500 .
C46D C64D 1.530(7) .
C46D H46G 0.9900 .
C46D H46H 0.9900 .
C51D C52D 1.3900 .
C51D C56D 1.3900 .
C52D C53D 1.3900 .
C52D H52D 0.9500 .
C53D C54D 1.3900 .
C53D H53D 0.9500 .
C54D C55D 1.3900 .
C54D H54D 0.9500 .
C55D C56D 1.3900 .
C55D C64D 1.3900 .
C56D C61D 1.3900 .
C61D C62D 1.3900 .
C61D H61D 0.9500 .
C62D C63D 1.3900 .
C62D H62D 0.9500 .
C63D C64D 1.3900 .
C63D H63D 0.9500 .
N11E C12E 1.3900 .
N11E C16E 1.3900 .
C12E C23E 1.360(4) .
C12E C13E 1.3900 .
C13E C14E 1.3900 .
C13E H13E 0.9500 .
C14E C15E 1.3900 .
C14E C17E 1.511(7) .
C15E C16E 1.3900 .
C15E H15E 0.9500 .
C16E H16E 0.9500 .
C17E O18E 1.393(8) .
C17E H17E 0.9900 .
C17E H17F 0.9900 .
O18E H18E 0.8400 .
N21E C26E 1.373(7) .
N21E C25E 1.4200 .
N21E N22E 1.4200 .
N22E C23E 1.4200 .
C23E C24E 1.4200 .
C24E C25E 1.4200 .
C24E H24E 0.9500 .
C25E H25E 0.9500 .
C26E C51E 1.532(7) .
C26E H26I 0.9900 .
C26E H26J 0.9900 .
N31E C32E 1.3900 .
N31E C36E 1.3900 .
N31E Cd4 2.360(4) 2_567
C32E C45E 1.356(5) .
C32E C33E 1.3900 .
C33E C34E 1.3900 .
C33E H33E 0.9500 .
C34E C35E 1.3900 .
C34E C39E 1.518(12) .
C34E C37E 1.518(12) .
C35E C36E 1.3900 .
C35E H35E 0.9500 .
C36E H36E 0.9500 .
C37E O38E 1.366(13) .
C37E H37G 0.9900 .
C37E H37H 0.9900 .
O38E H58E 0.8400 .
C39E O39E 1.378(15) .
C39E H40G 0.9900 .
C39E H40H 0.9900 .
O39E H39I 0.8400 .
N41E N42E 1.4200 .
N41E C45E 1.4200 .
N41E Cd4 2.310(3) 2_567
N42E C46E 1.355(7) .
N42E C43E 1.4200 .
C43E C44E 1.4200 .
C43E H43E 0.9500 .
C44E C45E 1.4200 .
C44E H44E 0.9500 .
C46E C64E 1.538(7) .
C46E H46I 0.9900 .
C46E H46J 0.9900 .
C51E C52E 1.3900 .
C51E C56E 1.3900 .
C52E C53E 1.3900 .
C52E H52E 0.9500 .
C53E C54E 1.3900 .
C53E H53E 0.9500 .
C54E C55E 1.3900 .
C54E H54E 0.9500 .
C55E C56E 1.3900 .
C55E C64E 1.3900 .
C56E C61E 1.3900 .
C61E C62E 1.3900 .
C61E H61E 0.9500 .
C62E C63E 1.3900 .
C62E H62E 0.9500 .
C63E C64E 1.3900 .
C63E H63E 0.9500 .
N11F C12F 1.3900 .
N11F C16F 1.3900 .
C12F C23F 1.353(4) .
C12F C13F 1.3900 .
C13F C14F 1.3900 .
C13F H13F 0.9500 .
C14F C15F 1.3900 .
C14F C17F 1.524(8) .
C15F C16F 1.3900 .
C15F H15F 0.9500 .
C16F H16F 0.9500 .
C17F O18F 1.401(10) .
C17F H17G 0.9900 .
C17F H17H 0.9900 .
O18F H18F 0.8400 .
N21F C26F 1.382(8) .
N21F N22F 1.4200 .
N21F C25F 1.4200 .
N22F C23F 1.4200 .
C23F C24F 1.4200 .
C24F C25F 1.4200 .
C24F H24F 0.9500 .
C25F H25F 0.9500 .
C26F C51F 1.537(9) .
C26F H26K 0.9900 .
C26F H26L 0.9900 .
N31F C32F 1.3900 .
N31F C36F 1.3900 .
C32F C43F 1.359(5) .
C32F C33F 1.3900 .
C33F C34F 1.3900 .
C33F H33F 0.9500 .
C34F C35F 1.3900 .
C34F C37F 1.505(11) .
C35F C36F 1.3900 .
C35F H35F 0.9500 .
C36F H36F 0.9500 .
C37F O38F 1.411(17) .
C37F H40F 0.9900 .
C37F H51F 0.9900 .
O38F H38F 0.8400 .
N41F C46F 1.395(8) .
N41F N42F 1.4200 .
N41F C45F 1.4200 .
N42F C43F 1.4200 .
C43F C44F 1.4200 .
C44F C45F 1.4200 .
C44F H44F 0.9500 .
C45F H45F 0.9500 .
C46F C64F 1.543(7) .
C46F H46K 0.9900 .
C46F H46L 0.9900 .
C51F C52F 1.3900 .
C51F C56F 1.3900 .
C52F C53F 1.3900 .
C52F H52F 0.9500 .
C53F C54F 1.3900 .
C53F H53F 0.9500 .
C54F C55F 1.3900 .
C54F H54F 0.9500 .
C55F C56F 1.3900 .
C55F C64F 1.3900 .
C56F C61F 1.3900 .
C61F C62F 1.3900 .
C61F H61F 0.9500 .
C62F C63F 1.3900 .
C62F H62F 0.9500 .
C63F C64F 1.3900 .
C63F H63F 0.9500 .
N1 O11 1.217(7) .
N1 O12 1.220(7) .
N1 O13 1.249(7) .
N2 O22 1.211(7) .
N2 O23 1.223(7) .
N2 O21 1.228(7) .
N3 O32 1.157(9) .
N3 O33 1.184(8) .
N3 O31 1.281(9) .
N4 O41 1.211(9) .
N4 O43 1.213(9) .
N4 O42 1.247(9) .
N5 O51 1.188(10) .
N5 O53 1.202(11) .
N5 O52 1.225(11) .
N6 O61 1.242(9) .
N6 O63 1.243(9) .
N6 O62 1.247(10) .
N8 O83 1.242(8) .
N8 O81 1.244(8) .
N8 O82 1.247(8) .
N7 O71 1.256(9) .
N7 O72 1.264(9) .
N7 O73 1.266(9) .
N11S C14S 1.368(10) .
N11S C13S 1.428(9) .
N11S C12S 1.443(10) .
C12S H12A 0.9800 .
C12S H12B 0.9800 .
C12S H12C 0.9800 .
C13S H13G 0.9800 .
C13S H13H 0.9800 .
C13S H13I 0.9800 .
C14S O15S 1.180(10) .
C14S H14S 0.9500 .
N21S C24S 1.357(10) .
N21S C22S 1.395(11) .
N21S C23S 1.483(12) .
C22S H22G 0.9800 .
C22S H22H 0.9800 .
C22S H22I 0.9800 .
C23S H23A 0.9800 .
C23S H23B 0.9800 .
C23S H23C 0.9800 .
C24S O25S 1.223(11) .
C24S H24S 0.9500 .
N31S C34S 1.340(9) .
N31S C32S 1.433(8) .
N31S C33S 1.436(8) .
C32S H32A 0.9800 .
C32S H32B 0.9800 .
C32S H32C 0.9800 .
C33S H33G 0.9800 .
C33S H33H 0.9800 .
C33S H33I 0.9800 .
C34S O35S 1.213(8) .
C34S H34S 0.9500 .
N41S C44S 1.343(14) .
N41S C42S 1.425(15) .
N41S C43S 1.439(14) .
C42S H42E 0.9800 .
C42S H42G 0.9800 .
C42S H42H 0.9800 .
C43S H43A 0.9800 .
C43S H43B 0.9800 .
C43S H43C 0.9800 .
C44S O45S 1.166(13) .
C44S H44S 0.9500 .
N51S C54S 1.393(12) .
N51S C52S 1.447(13) .
N51S C53S 1.452(13) .
C54S O55S 1.216(12) .
C54S H54S 0.9500 .
C52S H52G 0.9800 .
C52S H52H 0.9800 .
C52S H52I 0.9800 .
C53S H53G 0.9800 .
C53S H53H 0.9800 .
C53S H53I 0.9800 .
N61S C64S 1.363(13) .
N61S C63S 1.450(15) .
N61S C62S 1.490(15) .
C62S H62G 0.9800 .
C62S H62H 0.9800 .
C62S H62I 0.9800 .
C63S H63G 0.9800 .
C63S H63H 0.9800 .
C63S H63I 0.9800 .
C64S O65S 1.135(12) .
C64S H64S 0.9500 .
N71S C74S 1.397(11) .
N71S C72S 1.438(12) .
N71S C73S 1.458(13) .
C72S H72A 0.9800 .
C72S H72B 0.9800 .
C72S H72C 0.9800 .
C73S H73A 0.9800 .
C73S H73B 0.9800 .
C73S H73C 0.9800 .
C74S O75S 1.173(10) .
C74S H74S 0.9500 .
N81S C84S 1.28(3) .
N81S C83S 1.40(4) .
N81S C82S 1.44(3) .
C82S H82A 0.9800 .
C82S H82B 0.9800 .
C82S H82C 0.9800 .
C83S H83A 0.9800 .
C83S H83B 0.9800 .
C83S H83C 0.9800 .
C84S O85S 1.32(3) .
C84S H84S 0.9500 .

loop_
_geom_torsion_atom_site_label_1
_geom_torsion_atom_site_label_2
_geom_torsion_atom_site_label_3
_geom_torsion_atom_site_label_4
_geom_torsion
_geom_torsion_site_symmetry_1
_geom_torsion_site_symmetry_4
C16A N11A C12A C23A 179.9(4) . .
Cd3 N11A C12A C23A -2.0(4) . .
C16A N11A C12A C13A 0.0 . .
Cd3 N11A C12A C13A 178.0(3) . .
C23A C12A C13A C14A -179.9(5) . .
N11A C12A C13A C14A 0.0 . .
C12A C13A C14A C15A 0.0 . .
C12A C13A C14A C19A -179.8(6) . .
C12A C13A C14A C17A -179.8(6) . .
C13A C14A C15A C16A 0.0 . .
C19A C14A C15A C16A 179.8(6) . .
C17A C14A C15A C16A 179.8(6) . .
C14A C15A C16A N11A 0.0 . .
C12A N11A C16A C15A 0.0 . .
Cd3 N11A C16A C15A -177.9(3) . .
C15A C14A C17A O18A 6.2(15) . .
C13A C14A C17A O18A -174.0(14) . .
C15A C14A C19A O19A -28.4(14) . .
C13A C14A C19A O19A 151.4(13) . .
C26A N21A N22A C23A 174.5(5) . .
C25A N21A N22A C23A 0.0 . .
C26A N21A N22A Cd3 -15.1(6) . .
C25A N21A N22A Cd3 170.5(4) . .
C13A C12A C23A N22A 179.3(3) . .
N11A C12A C23A N22A -0.6(5) . .
C13A C12A C23A C24A -6.2(6) . .
N11A C12A C23A C24A 173.8(3) . .
N21A N22A C23A C12A 175.7(5) . .
Cd3 N22A C23A C12A 2.9(4) . .
N21A N22A C23A C24A 0.0 . .
Cd3 N22A C23A C24A -172.9(3) . .
C12A C23A C24A C25A -174.9(6) . .
N22A C23A C24A C25A 0.0 . .
C23A C24A C25A N21A 0.0 . .
C26A N21A C25A C24A -173.9(6) . .
N22A N21A C25A C24A 0.0 . .
N22A N21A C26A C51A -74.8(6) . .
C25A N21A C26A C51A 98.3(6) . .
C36A N31A C32A C43A 179.4(6) . .
Cd4 N31A C32A C43A 0.5(6) 2_567 .
C36A N31A C32A C33A 0.0 . .
Cd4 N31A C32A C33A -178.8(4) 2_567 .
C43A C32A C33A C34A -179.3(6) . .
N31A C32A C33A C34A 0.0 . .
C32A C33A C34A C35A 0.0 . .
C32A C33A C34A C39A 178.0(10) . .
C32A C33A C34A C37A 178.0(10) . .
C33A C34A C35A C36A 0.0 . .
C39A C34A C35A C36A -177.8(10) . .
C37A C34A C35A C36A -177.8(10) . .
C34A C35A C36A N31A 0.0 . .
C32A N31A C36A C35A 0.0 . .
Cd4 N31A C36A C35A 178.7(4) 2_567 .
C35A C34A C37A O38A 24.9(19) . .
C33A C34A C37A O38A -153.0(14) . .
C35A C34A C39A O39A -30(2) . .
C33A C34A C39A O39A 151.8(16) . .
C46A N41A N42A C43A -176.1(5) . .
C45A N41A N42A C43A 0.0 . .
C46A N41A N42A Cd4 -2.5(6) . 2_567
C45A N41A N42A Cd4 173.7(4) . 2_567
N31A C32A C43A C44A 176.7(4) . .
C33A C32A C43A C44A -4.0(7) . .
N31A C32A C43A N42A -3.8(7) . .
C33A C32A C43A N42A 175.6(4) . .
N41A N42A C43A C32A -179.7(6) . .
Cd4 N42A C43A C32A 5.0(5) 2_567 .
N41A N42A C43A C44A 0.0 . .
Cd4 N42A C43A C44A -175.3(3) 2_567 .
C32A C43A C44A C45A 179.6(7) . .
N42A C43A C44A C45A 0.0 . .
C46A N41A C45A C44A 175.8(6) . .
N42A N41A C45A C44A 0.0 . .
C43A C44A C45A N41A 0.0 . .
C45A N41A C46A C64A -90.7(6) . .
N42A N41A C46A C64A 84.6(6) . .
N21A C26A C51A C52A -4.6(6) . .
N21A C26A C51A C56A -179.8(4) . .
C56A C51A C52A C53A 0.0 . .
C26A C51A C52A C53A -175.3(4) . .
C51A C52A C53A C54A 0.0 . .
C52A C53A C54A C55A 0.0 . .
C53A C54A C55A C56A 0.0 . .
C53A C54A C55A C64A 180.0 . .
C54A C55A C56A C61A 180.0 . .
C64A C55A C56A C61A 0.0 . .
C54A C55A C56A C51A 0.0 . .
C64A C55A C56A C51A 180.0 . .
C52A C51A C56A C61A 180.0 . .
C26A C51A C56A C61A -4.8(4) . .
C52A C51A C56A C55A 0.0 . .
C26A C51A C56A C55A 175.2(4) . .
C55A C56A C61A C62A 0.0 . .
C51A C56A C61A C62A 180.0 . .
C56A C61A C62A C63A 0.0 . .
C61A C62A C63A C64A 0.0 . .
C62A C63A C64A C55A 0.0 . .
C62A C63A C64A C46A -174.5(4) . .
C54A C55A C64A C63A 180.0 . .
C56A C55A C64A C63A 0.0 . .
C54A C55A C64A C46A -5.4(4) . .
C56A C55A C64A C46A 174.6(4) . .
N41A C46A C64A C63A 8.2(6) . .
N41A C46A C64A C55A -166.3(4) . .
C16B N11B C12B C23B 177.7(7) . .
Cd3 N11B C12B C23B -10.0(7) . .
C16B N11B C12B C13B 0.0 . .
Cd3 N11B C12B C13B 172.4(4) . .
C23B C12B C13B C14B -177.5(8) . .
N11B C12B C13B C14B 0.0 . .
C12B C13B C14B C15B 0.0 . .
C12B C13B C14B C17B -175.8(10) . .
C13B C14B C15B C16B 0.0 . .
C17B C14B C15B C16B 174.7(12) . .
C14B C15B C16B N11B 0.0 . .
C12B N11B C16B C15B 0.0 . .
Cd3 N11B C16B C15B -171.7(5) . .
C13B C14B C17B O18B 176.2(11) . .
C15B C14B C17B O18B 1.1(19) . .
C26B N21B N22B C23B 175.2(8) . .
C25B N21B N22B C23B 0.0 . .
C26B N21B N22B Cd3 3.4(9) . .
C25B N21B N22B Cd3 -171.8(6) . .
N11B C12B C23B N22B 14.4(9) . .
C13B C12B C23B N22B -168.0(5) . .
N11B C12B C23B C24B -172.3(5) . .
C13B C12B C23B C24B 5.3(10) . .
N21B N22B C23B C12B 174.7(8) . .
Cd3 N22B C23B C12B -11.6(8) . .
N21B N22B C23B C24B 0.0 . .
Cd3 N22B C23B C24B 173.6(5) . .
C12B C23B C24B C25B -173.9(9) . .
N22B C23B C24B C25B 0.0 . .
C26B N21B C25B C24B -174.7(9) . .
N22B N21B C25B C24B 0.0 . .
C23B C24B C25B N21B 0.0 . .
N22B N21B C26B C51B -82.6(8) . .
C25B N21B C26B C51B 91.5(8) . .
C36B N31B C32B C43B 177.3(5) . .
Cd2 N31B C32B C43B 0.6(4) . .
C36B N31B C32B C33B 0.0 . .
Cd2 N31B C32B C33B -176.8(3) . .
C43B C32B C33B C34B -177.3(5) . .
N31B C32B C33B C34B 0.0 . .
C32B C33B C34B C35B 0.0 . .
C32B C33B C34B C39B -179.6(6) . .
C32B C33B C34B C37B -179.6(6) . .
C33B C34B C35B C36B 0.0 . .
C39B C34B C35B C36B 179.6(7) . .
C37B C34B C35B C36B 179.6(7) . .
C34B C35B C36B N31B 0.0 . .
C32B N31B C36B C35B 0.0 . .
Cd2 N31B C36B C35B 176.6(3) . .
C33B C34B C37B O38B -146.8(10) . .
C35B C34B C37B O38B 33.6(12) . .
C33B C34B C39B O39B 30.7(12) . .
C35B C34B C39B O39B -149.0(9) . .
C46B N41B N42B C43B -172.3(5) . .
C45B N41B N42B C43B 0.0 . .
C46B N41B N42B Cd2 3.3(6) . .
C45B N41B N42B Cd2 175.6(4) . .
N31B C32B C43B C44B 178.8(3) . .
C33B C32B C43B C44B -3.9(6) . .
N31B C32B C43B N42B -4.1(5) . .
C33B C32B C43B N42B 173.1(3) . .
N41B N42B C43B C32B -177.7(5) . .
Cd2 N42B C43B C32B 5.4(4) . .
N41B N42B C43B C44B 0.0 . .
Cd2 N42B C43B C44B -176.9(3) . .
C32B C43B C44B C45B 177.3(6) . .
N42B C43B C44B C45B 0.0 . .
C46B N41B C45B C44B 171.7(5) . .
N42B N41B C45B C44B 0.0 . .
C43B C44B C45B N41B 0.0 . .
N42B N41B C46B C64B 82.3(6) . .
C45B N41B C46B C64B -88.3(6) . .
N21B C26B C51B C52B -12.8(7) . .
N21B C26B C51B C56B 170.6(4) . .
C56B C51B C52B C53B 0.0 . .
C26B C51B C52B C53B -176.6(4) . .
C51B C52B C53B C54B 0.0 . .
C52B C53B C54B C55B 0.0 . .
C53B C54B C55B C56B 0.0 . .
C53B C54B C55B C64B 180.0 . .
C54B C55B C56B C61B 180.0 . .
C64B C55B C56B C61B 0.0 . .
C54B C55B C56B C51B 0.0 . .
C64B C55B C56B C51B 180.0 . .
C52B C51B C56B C61B 180.0 . .
C26B C51B C56B C61B -3.4(4) . .
C52B C51B C56B C55B 0.0 . .
C26B C51B C56B C55B 176.6(4) . .
C55B C56B C61B C62B 0.0 . .
C51B C56B C61B C62B 180.0 . .
C56B C61B C62B C63B 0.0 . .
C61B C62B C63B C64B 0.0 . .
C62B C63B C64B C55B 0.0 . .
C62B C63B C64B C46B -178.0(4) . .
C54B C55B C64B C63B 180.0 . .
C56B C55B C64B C63B 0.0 . .
C54B C55B C64B C46B -2.1(4) . .
C56B C55B C64B C46B 177.9(4) . .
N41B C46B C64B C63B -4.6(6) . .
N41B C46B C64B C55B 177.4(3) . .
C16C N11C C12C C23C 179.9(4) . .
Cd2 N11C C12C C23C 1.0(4) . .
C16C N11C C12C C13C 0.0 . .
Cd2 N11C C12C C13C -178.9(3) . .
C23C C12C C13C C14C -179.9(5) . .
N11C C12C C13C C14C 0.0 . .
C12C C13C C14C C15C 0.0 . .
C12C C13C C14C C19C 178.6(6) . .
C12C C13C C14C C17C 178.6(6) . .
C13C C14C C15C C16C 0.0 . .
C19C C14C C15C C16C -178.6(7) . .
C17C C14C C15C C16C -178.6(7) . .
C14C C15C C16C N11C 0.0 . .
C12C N11C C16C C15C 0.0 . .
Cd2 N11C C16C C15C 178.9(3) . .
C15C C14C C17C O18C 127.0(9) . .
C13C C14C C17C O18C -51.6(12) . .
C15C C14C C19C O19C 22.4(15) . .
C13C C14C C19C O19C -156.2(13) . .
C26C N21C N22C C23C -173.8(5) . .
C25C N21C N22C C23C 0.0 . .
C26C N21C N22C Cd2 -4.8(6) . .
C25C N21C N22C Cd2 169.1(4) . .
C13C C12C C23C N22C 172.4(3) . .
N11C C12C C23C N22C -7.5(5) . .
C13C C12C C23C C24C -4.9(6) . .
N11C C12C C23C C24C 175.2(3) . .
N21C N22C C23C C12C -177.9(5) . .
Cd2 N22C C23C C12C 9.9(4) . .
N21C N22C C23C C24C 0.0 . .
Cd2 N22C C23C C24C -172.3(3) . .
C12C C23C C24C C25C 177.6(5) . .
N22C C23C C24C C25C 0.0 . .
C23C C24C C25C N21C 0.0 . .
C26C N21C C25C C24C 172.9(5) . .
N22C N21C C25C C24C 0.0 . .
N22C N21C C26C C51C 84.5(6) . .
C25C N21C C26C C51C -87.7(6) . .
C36C N31C C32C C43C -175.4(5) . .
Cd4 N31C C32C C43C -0.8(4) . .
C36C N31C C32C C33C 0.0 . .
Cd4 N31C C32C C33C 174.5(3) . .
C43C C32C C33C C34C 175.1(5) . .
N31C C32C C33C C34C 0.0 . .
C32C C33C C34C C35C 0.0 . .
C32C C33C C34C C39C -178.1(7) . .
C32C C33C C34C C37C -178.1(7) . .
C33C C34C C35C C36C 0.0 . .
C39C C34C C35C C36C 178.0(7) . .
C37C C34C C35C C36C 178.0(7) . .
C34C C35C C36C N31C 0.0 . .
C32C N31C C36C C35C 0.0 . .
Cd4 N31C C36C C35C -174.1(4) . .
C33C C34C C37C O38C 147.8(14) . .
C35C C34C C37C O38C -30.3(16) . .
C33C C34C C39C O39C -166.2(12) . .
C35C C34C C39C O39C 15.7(15) . .
C46C N41C N42C C43C 176.8(5) . .
C45C N41C N42C C43C 0.0 . .
C46C N41C N42C Cd4 7.2(6) . .
C45C N41C N42C Cd4 -169.7(4) . .
C33C C32C C43C N42C -166.4(3) . .
N31C C32C C43C N42C 8.9(5) . .
C33C C32C C43C C44C 7.7(6) . .
N31C C32C C43C C44C -177.0(3) . .
N41C N42C C43C C32C 175.4(5) . .
Cd4 N42C C43C C32C -12.4(5) . .
N41C N42C C43C C44C 0.0 . .
Cd4 N42C C43C C44C 172.3(3) . .
C32C C43C C44C C45C -174.7(6) . .
N42C C43C C44C C45C 0.0 . .
C46C N41C C45C C44C -176.5(6) . .
N42C N41C C45C C44C 0.0 . .
C43C C44C C45C N41C 0.0 . .
C45C N41C C46C C64C 93.8(6) . .
N42C N41C C46C C64C -82.3(6) . .
N21C C26C C51C C52C 7.1(7) . .
N21C C26C C51C C56C -176.2(4) . .
C56C C51C C52C C53C 0.0 . .
C26C C51C C52C C53C 176.8(4) . .
C51C C52C C53C C54C 0.0 . .
C52C C53C C54C C55C 0.0 . .
C53C C54C C55C C56C 0.0 . .
C53C C54C C55C C64C 180.0 . .
C54C C55C C56C C61C 180.0 . .
C64C C55C C56C C61C 0.0 . .
C54C C55C C56C C51C 0.0 . .
C64C C55C C56C C51C 180.0 . .
C52C C51C C56C C61C 180.0 . .
C26C C51C C56C C61C 3.4(4) . .
C52C C51C C56C C55C 0.0 . .
C26C C51C C56C C55C -176.6(4) . .
C55C C56C C61C C62C 0.0 . .
C51C C56C C61C C62C 180.0 . .
C56C C61C C62C C63C 0.0 . .
C61C C62C C63C C64C 0.0 . .
C62C C63C C64C C55C 0.0 . .
C62C C63C C64C C46C 176.7(4) . .
C56C C55C C64C C63C 0.0 . .
C54C C55C C64C C63C 180.0 . .
C56C C55C C64C C46C -176.7(4) . .
C54C C55C C64C C46C 3.3(4) . .
N41C C46C C64C C63C -4.4(7) . .
N41C C46C C64C C55C 172.3(4) . .
C16D N11D C12D C23D -178.7(5) . .
Cd1 N11D C12D C23D -8.8(4) . .
C16D N11D C12D C13D 0.0 . .
Cd1 N11D C12D C13D 169.9(3) . .
C23D C12D C13D C14D 178.6(5) . .
N11D C12D C13D C14D 0.0 . .
C12D C13D C14D C15D 0.0 . .
C12D C13D C14D C17D -177.5(6) . .
C13D C14D C15D C16D 0.0 . .
C17D C14D C15D C16D 177.4(6) . .
C14D C15D C16D N11D 0.0 . .
C12D N11D C16D C15D 0.0 . .
Cd1 N11D C16D C15D -169.2(3) . .
C13D C14D C17D O18D -143.2(6) . .
C15D C14D C17D O18D 39.4(9) . .
C26D N21D N22D C23D 176.6(5) . .
C25D N21D N22D C23D 0.0 . .
C26D N21D N22D Cd1 4.2(6) . .
C25D N21D N22D Cd1 -172.3(4) . .
N11D C12D C23D C24D -171.2(4) . .
C13D C12D C23D C24D 10.2(6) . .
N11D C12D C23D N22D 10.9(6) . .
C13D C12D C23D N22D -167.8(3) . .
N21D N22D C23D C12D 178.4(5) . .
Cd1 N22D C23D C12D -7.4(5) . .
N21D N22D C23D C24D 0.0 . .
Cd1 N22D C23D C24D 174.1(3) . .
C12D C23D C24D C25D -178.2(6) . .
N22D C23D C24D C25D 0.0 . .
C26D N21D C25D C24D -176.2(6) . .
N22D N21D C25D C24D 0.0 . .
C23D C24D C25D N21D 0.0 . .
C25D N21D C26D C51D 93.3(6) . .
N22D N21D C26D C51D -82.4(6) . .
C36D N31D C32D C43D 179.5(4) . .
Cd3 N31D C32D C43D 2.5(4) 2_567 .
C36D N31D C32D C33D 0.0 . .
Cd3 N31D C32D C33D -177.0(3) 2_567 .
C43D C32D C33D C34D -179.5(4) . .
N31D C32D C33D C34D 0.0 . .
C32D C33D C34D C35D 0.0 . .
C32D C33D C34D C39D -179.5(5) . .
C32D C33D C34D C37D -179.5(5) . .
C33D C34D C35D C36D 0.0 . .
C39D C34D C35D C36D 179.5(5) . .
C37D C34D C35D C36D 179.5(5) . .
C34D C35D C36D N31D 0.0 . .
C32D N31D C36D C35D 0.0 . .
Cd3 N31D C36D C35D 176.8(3) 2_567 .
C35D C34D C37D O38D 19.8(10) . .
C33D C34D C37D O38D -160.7(7) . .
C35D C34D C39D O39D 120.1(11) . .
C33D C34D C39D O39D -60.4(12) . .
C46D N41D N42D C43D -173.7(5) . .
C45D N41D N42D C43D 0.0 . .
C46D N41D N42D Cd3 -1.5(6) . 2_567
C45D N41D N42D Cd3 172.2(4) . 2_567
N31D C32D C43D N42D -7.4(5) . .
C33D C32D C43D N42D 172.2(3) . .
N31D C32D C43D C44D 176.0(3) . .
C33D C32D C43D C44D -4.5(6) . .
N41D N42D C43D C32D -177.3(4) . .
Cd3 N42D C43D C32D 8.1(4) 2_567 .
N41D N42D C43D C44D 0.0 . .
Cd3 N42D C43D C44D -174.5(3) 2_567 .
C32D C43D C44D C45D 176.9(5) . .
N42D C43D C44D C45D 0.0 . .
C43D C44D C45D N41D 0.0 . .
C46D N41D C45D C44D 173.3(5) . .
N42D N41D C45D C44D 0.0 . .
N42D N41D C46D C64D 82.6(6) . .
C45D N41D C46D C64D -89.7(6) . .
N21D C26D C51D C52D -2.0(6) . .
N21D C26D C51D C56D 179.9(4) . .
C56D C51D C52D C53D 0.0 . .
C26D C51D C52D C53D -178.0(4) . .
C51D C52D C53D C54D 0.0 . .
C52D C53D C54D C55D 0.0 . .
C53D C54D C55D C56D 0.0 . .
C53D C54D C55D C64D 180.0 . .
C54D C55D C56D C61D 180.0 . .
C64D C55D C56D C61D 0.0 . .
C54D C55D C56D C51D 0.0 . .
C64D C55D C56D C51D 180.0 . .
C52D C51D C56D C61D 180.0 . .
C26D C51D C56D C61D -2.0(4) . .
C52D C51D C56D C55D 0.0 . .
C26D C51D C56D C55D 178.0(4) . .
C55D C56D C61D C62D 0.0 . .
C51D C56D C61D C62D 180.0 . .
C56D C61D C62D C63D 0.0 . .
C61D C62D C63D C64D 0.0 . .
C62D C63D C64D C55D 0.0 . .
C62D C63D C64D C46D 180.0(4) . .
C54D C55D C64D C63D 180.0 . .
C56D C55D C64D C63D 0.0 . .
C54D C55D C64D C46D 0.0(4) . .
C56D C55D C64D C46D -180.0(4) . .
N41D C46D C64D C63D 1.7(6) . .
N41D C46D C64D C55D -178.4(3) . .
C16E N11E C12E C23E -178.1(4) . .
Cd1 N11E C12E C23E 2.0(3) . .
C16E N11E C12E C13E 0.0 . .
Cd1 N11E C12E C13E -179.9(2) . .
C23E C12E C13E C14E 178.1(4) . .
N11E C12E C13E C14E 0.0 . .
C12E C13E C14E C15E 0.0 . .
C12E C13E C14E C17E -179.3(4) . .
C13E C14E C15E C16E 0.0 . .
C17E C14E C15E C16E 179.3(4) . .
C14E C15E C16E N11E 0.0 . .
C12E N11E C16E C15E 0.0 . .
Cd1 N11E C16E C15E 179.9(2) . .
C13E C14E C17E O18E -8.3(7) . .
C15E C14E C17E O18E 172.4(4) . .
C26E N21E N22E C23E 167.9(5) . .
C25E N21E N22E C23E 0.0 . .
C26E N21E N22E Cd1 -13.0(6) . .
C25E N21E N22E Cd1 179.1(4) . .
C13E C12E C23E N22E -179.2(2) . .
N11E C12E C23E N22E -1.1(5) . .
C13E C12E C23E C24E -0.4(5) . .
N11E C12E C23E C24E 177.6(3) . .
N21E N22E C23E C12E 179.0(4) . .
Cd1 N22E C23E C12E -0.4(4) . .
N21E N22E C23E C24E 0.0 . .
Cd1 N22E C23E C24E -179.4(3) . .
C12E C23E C24E C25E -178.8(5) . .
N22E C23E C24E C25E 0.0 . .
C23E C24E C25E N21E 0.0 . .
C26E N21E C25E C24E -167.1(5) . .
N22E N21E C25E C24E 0.0 . .
C25E N21E C26E C51E 87.9(6) . .
N22E N21E C26E C51E -77.4(6) . .
C36E N31E C32E C45E 175.5(6) . .
Cd4 N31E C32E C45E -5.3(6) 2_567 .
C36E N31E C32E C33E 0.0 . .
Cd4 N31E C32E C33E 179.3(4) 2_567 .
C45E C32E C33E C34E -175.3(7) . .
N31E C32E C33E C34E 0.0 . .
C32E C33E C34E C35E 0.0 . .
C32E C33E C34E C39E -177.5(11) . .
C32E C33E C34E C37E -177.5(11) . .
C33E C34E C35E C36E 0.0 . .
C39E C34E C35E C36E 177.4(11) . .
C37E C34E C35E C36E 177.4(11) . .
C34E C35E C36E N31E 0.0 . .
C32E N31E C36E C35E 0.0 . .
Cd4 N31E C36E C35E -179.2(5) 2_567 .
C35E C34E C37E O38E 15(2) . .
C33E C34E C37E O38E -167.3(13) . .
C35E C34E C39E O39E -139.7(19) . .
C33E C34E C39E O39E 38(2) . .
C45E N41E N42E C46E -173.3(5) . .
Cd4 N41E N42E C46E -1.5(6) 2_567 .
C45E N41E N42E C43E 0.0 . .
Cd4 N41E N42E C43E 171.8(4) 2_567 .
C46E N42E C43E C44E 172.6(6) . .
N41E N42E C43E C44E 0.0 . .
N42E C43E C44E C45E 0.0 . .
C33E C32E C45E N41E 174.8(4) . .
N31E C32E C45E N41E -0.6(7) . .
C33E C32E C45E C44E -5.1(8) . .
N31E C32E C45E C44E 179.5(4) . .
N42E N41E C45E C32E -179.9(6) . .
Cd4 N41E C45E C32E 6.2(5) 2_567 .
N42E N41E C45E C44E 0.0 . .
Cd4 N41E C45E C44E -173.9(3) 2_567 .
C43E C44E C45E C32E 179.9(7) . .
C43E C44E C45E N41E 0.0 . .
N41E N42E C46E C64E 83.8(6) . .
C43E N42E C46E C64E -87.9(6) . .
N21E C26E C51E C52E 2.5(6) . .
N21E C26E C51E C56E -177.5(3) . .
C56E C51E C52E C53E 0.0 . .
C26E C51E C52E C53E 180.0(4) . .
C51E C52E C53E C54E 0.0 . .
C52E C53E C54E C55E 0.0 . .
C53E C54E C55E C56E 0.0 . .
C53E C54E C55E C64E 180.0 . .
C54E C55E C56E C61E 180.0 . .
C64E C55E C56E C61E 0.0 . .
C54E C55E C56E C51E 0.0 . .
C64E C55E C56E C51E 180.0 . .
C52E C51E C56E C61E 180.0 . .
C26E C51E C56E C61E 0.0(4) . .
C52E C51E C56E C55E 0.0 . .
C26E C51E C56E C55E -180.0(4) . .
C55E C56E C61E C62E 0.0 . .
C51E C56E C61E C62E 180.0 . .
C56E C61E C62E C63E 0.0 . .
C61E C62E C63E C64E 0.0 . .
C62E C63E C64E C55E 0.0 . .
C62E C63E C64E C46E -178.4(4) . .
C54E C55E C64E C63E 180.0 . .
C56E C55E C64E C63E 0.0 . .
C54E C55E C64E C46E -1.6(4) . .
C56E C55E C64E C46E 178.4(4) . .
N42E C46E C64E C63E 8.1(7) . .
N42E C46E C64E C55E -170.3(4) . .
C16F N11F C12F C23F -177.1(6) . .
Cd2 N11F C12F C23F 5.9(5) . .
C16F N11F C12F C13F 0.0 . .
Cd2 N11F C12F C13F -177.0(3) . .
C23F C12F C13F C14F 176.9(6) . .
N11F C12F C13F C14F 0.0 . .
C12F C13F C14F C15F 0.0 . .
C12F C13F C14F C17F -178.9(6) . .
C13F C14F C15F C16F 0.0 . .
C17F C14F C15F C16F 178.9(7) . .
C14F C15F C16F N11F 0.0 . .
C12F N11F C16F C15F 0.0 . .
Cd2 N11F C16F C15F 176.9(3) . .
C13F C14F C17F O18F -172.5(6) . .
C15F C14F C17F O18F 8.6(11) . .
C26F N21F N22F C23F -172.3(7) . .
C25F N21F N22F C23F 0.0 . .
C26F N21F N22F Cd2 4.8(8) . .
C25F N21F N22F Cd2 177.1(5) . .
C13F C12F C23F C24F 0.7(8) . .
N11F C12F C23F C24F 177.7(5) . .
C13F C12F C23F N22F 174.4(4) . .
N11F C12F C23F N22F -8.6(7) . .
N21F N22F C23F C12F -175.1(7) . .
Cd2 N22F C23F C12F 7.2(6) . .
N21F N22F C23F C24F 0.0 . .
Cd2 N22F C23F C24F -177.7(4) . .
C12F C23F C24F C25F 174.2(8) . .
N22F C23F C24F C25F 0.0 . .
C23F C24F C25F N21F 0.0 . .
C26F N21F C25F C24F 171.2(8) . .
N22F N21F C25F C24F 0.0 . .
N22F N21F C26F C51F 80.5(7) . .
C25F N21F C26F C51F -89.8(7) . .
C36F N31F C32F C43F -177.6(5) . .
Cd1 N31F C32F C43F 2.2(5) . .
C36F N31F C32F C33F 0.0 . .
Cd1 N31F C32F C33F 179.8(3) . .
C43F C32F C33F C34F 177.4(5) . .
N31F C32F C33F C34F 0.0 . .
C32F C33F C34F C35F 0.0 . .
C32F C33F C34F C37F -179.0(8) . .
C33F C34F C35F C36F 0.0 . .
C37F C34F C35F C36F 179.1(8) . .
C34F C35F C36F N31F 0.0 . .
C32F N31F C36F C35F 0.0 . .
Cd1 N31F C36F C35F -179.7(3) . .
C33F C34F C37F O38F -178.4(9) . .
C35F C34F C37F O38F 2.5(14) . .
C46F N41F N42F C43F 177.7(5) . .
C45F N41F N42F C43F 0.0 . .
C46F N41F N42F Cd1 -1.0(6) . .
C45F N41F N42F Cd1 -178.7(4) . .
N31F C32F C43F N42F 1.6(6) . .
C33F C32F C43F N42F -175.9(3) . .
N31F C32F C43F C44F 177.0(3) . .
C33F C32F C43F C44F -0.5(7) . .
N41F N42F C43F C32F 176.4(5) . .
Cd1 N42F C43F C32F -4.6(4) . .
N41F N42F C43F C44F 0.0 . .
Cd1 N42F C43F C44F 179.0(3) . .
C32F C43F C44F C45F -175.8(6) . .
N42F C43F C44F C45F 0.0 . .
C43F C44F C45F N41F 0.0 . .
C46F N41F C45F C44F -177.6(6) . .
N42F N41F C45F C44F 0.0 . .
N42F N41F C46F C64F -83.8(6) . .
C45F N41F C46F C64F 93.5(6) . .
N21F C26F C51F C52F 3.4(7) . .
N21F C26F C51F C56F -179.1(4) . .
C56F C51F C52F C53F 0.0 . .
C26F C51F C52F C53F 177.6(4) . .
C51F C52F C53F C54F 0.0 . .
C52F C53F C54F C55F 0.0 . .
C53F C54F C55F C56F 0.0 . .
C53F C54F C55F C64F 180.0 . .
C54F C55F C56F C61F 180.0 . .
C64F C55F C56F C61F 0.0 . .
C54F C55F C56F C51F 0.0 . .
C64F C55F C56F C51F 180.0 . .
C52F C51F C56F C61F 180.0 . .
C26F C51F C56F C61F 2.4(4) . .
C52F C51F C56F C55F 0.0 . .
C26F C51F C56F C55F -177.6(4) . .
C55F C56F C61F C62F 0.0 . .
C51F C56F C61F C62F 180.0 . .
C56F C61F C62F C63F 0.0 . .
C61F C62F C63F C64F 0.0 . .
C62F C63F C64F C55F 0.0 . .
C62F C63F C64F C46F -178.6(4) . .
C54F C55F C64F C63F 180.0 . .
C56F C55F C64F C63F 0.0 . .
C54F C55F C64F C46F -1.4(4) . .
C56F C55F C64F C46F 178.6(4) . .
N41F C46F C64F C63F 2.4(6) . .
N41F C46F C64F C55F -176.2(3) . .
C13S N11S C14S O15S -7.8(19) . .
C12S N11S C14S O15S 171.2(13) . .
C22S N21S C24S O25S 2.5(17) . .
C23S N21S C24S O25S -174.3(11) . .
C32S N31S C34S O35S 0.2(16) . .
C33S N31S C34S O35S -179.0(11) . .
C42S N41S C44S O45S 1(4) . .
C43S N41S C44S O45S 171(2) . .
C52S N51S C54S O55S 167.2(16) . .
C53S N51S C54S O55S -5(2) . .
C63S N61S C64S O65S -4(3) . .
C62S N61S C64S O65S 174(2) . .
C72S N71S C74S O75S -2(2) . .
C73S N71S C74S O75S -174.7(14) . .
C83S N81S C84S O85S 14(4) . .
C82S N81S C84S O85S -164(2) . .
